data_4069271
loop_
_publ_author_name
'Adhikari, Debashis'
'Basuli, Falguni'
'Orlando, Justin H.'
'Gao, Xinfeng'
'Huffman, John C.'
'Pink, Maren'
'Mindiola, Daniel J.'

_publ_section_title
;
 Zwitterionic and Cationic Titanium and Vanadium Complexes Having Terminal
 M&#x2212;C Multiple Bonds. The Role of the \b-Diketiminate Ligand in
 Formation of Charge-Separated Species
;
_journal_issue 14
_journal_name_full Organometallics
_journal_page_first 4115
_journal_paper_doi 10.1021/om900115v
_journal_volume 28
_journal_year 2009
_chemical_formula_sum 'C70 H74 B F15 N2 O Ti'
_chemical_formula_weight 1303.02
_chemical_name_systematic
; 
 ? 
;
_space_group_IT_number 2
_symmetry_cell_setting triclinic
_symmetry_space_group_name_Hall '-P 1'
_symmetry_space_group_name_H-M 'P -1'
_atom_sites_solution_hydrogens geom
_atom_sites_solution_primary direct
_atom_sites_solution_secondary difmap
_audit_creation_method SHELXL-97
_cell_angle_alpha 75.430(3)
_cell_angle_beta 80.756(3)
_cell_angle_gamma 67.790(2)
_cell_formula_units_Z 2
_cell_length_a 13.0262(13)
_cell_length_b 13.4187(14)
_cell_length_c 20.896(2)
_cell_measurement_reflns_used 893
_cell_measurement_temperature 115(2)
_cell_measurement_theta_max 22.26
_cell_measurement_theta_min 2.54
_cell_volume 3264.0(6)
_computing_cell_refinement 'SAINT (Bruker, 1999)'
_computing_data_collection 'SMART (Bruker, 1999)'
_computing_data_reduction 'SAINT (Bruker, 1999), XTEL (local package)'
_computing_structure_refinement 'SHELXL-97 (Sheldrick, 1997)'
_computing_structure_solution 'SHELXS-97 (Sheldrick, 1990)'
_diffrn_ambient_temperature 115(2)
_diffrn_detector 'CCD area detector'
_diffrn_detector_area_resol_mean 44.52
_diffrn_detector_type 'Bruker SMART 6000'
_diffrn_measured_fraction_theta_full 0.998
_diffrn_measured_fraction_theta_max 0.998
_diffrn_measurement_details '   0.30 degree frames measured for  30.17 seconds each'
_diffrn_measurement_device 'three-circle goniometer with fixed chi'
_diffrn_measurement_device_type 'Bruker Platform goniometer'
_diffrn_measurement_method '\w scans'
_diffrn_radiation_monochromator graphite
_diffrn_radiation_source 'fine-focus sealed tube'
_diffrn_radiation_type MoK\a
_diffrn_radiation_wavelength 0.71073
_diffrn_reflns_av_R_equivalents 0.1092
_diffrn_reflns_av_sigmaI/netI 0.1449
_diffrn_reflns_limit_h_max 16
_diffrn_reflns_limit_h_min -16
_diffrn_reflns_limit_k_max 17
_diffrn_reflns_limit_k_min -17
_diffrn_reflns_limit_l_max 26
_diffrn_reflns_limit_l_min -27
_diffrn_reflns_number 44098
_diffrn_reflns_theta_full 27.53
_diffrn_reflns_theta_max 27.53
_diffrn_reflns_theta_min 1.92
_exptl_absorpt_coefficient_mu 0.218
_exptl_absorpt_correction_type none
_exptl_crystal_colour orange
_exptl_crystal_density_diffrn 1.326
_exptl_crystal_density_method 'not measured'
_exptl_crystal_description plates
_exptl_crystal_F_000 1356
_exptl_crystal_size_max 0.10
_exptl_crystal_size_mid 0.10
_exptl_crystal_size_min 0.02
_refine_diff_density_max 0.745
_refine_diff_density_min -0.356
_refine_diff_density_rms 0.073
_refine_ls_extinction_method none
_refine_ls_goodness_of_fit_ref 0.905
_refine_ls_hydrogen_treatment mixed
_refine_ls_matrix_type full
_refine_ls_number_parameters 833
_refine_ls_number_reflns 15019
_refine_ls_number_restraints 0
_refine_ls_restrained_S_all 0.905
_refine_ls_R_factor_all 0.1482
_refine_ls_R_factor_gt 0.0636
_refine_ls_shift/su_max 0.244
_refine_ls_shift/su_mean 0.004
_refine_ls_structure_factor_coef Fsqd
_refine_ls_weighting_details 'calc w=1/[\s^2^(Fo^2^)+(0.0793P)^2^+0.0000P] where P=(Fo^2^+2Fc^2^)/3'
_refine_ls_weighting_scheme calc
_refine_ls_wR_factor_gt 0.1483
_refine_ls_wR_factor_ref 0.1769
_reflns_number_gt 7135
_reflns_number_total 15019
_reflns_threshold_expression >2sigma(I)
_cod_data_source_file om900115v_si_002.cif
_cod_data_source_block 03139
_cod_depositor_comments
;
The following automatic conversions were performed:

'_symmetry_cell_setting' value 'Triclinic' changed to 'triclinic'
according to /home/saulius/struct/CIF-dictionaries/cif_core.dic
dictionary named 'cif_core.dic' version 2.4.2 from 2011-04-26.

Automatic conversion script
Id: cif_fix_values 1715 2011-07-08 13:25:40Z adriana 
;
_cod_original_cell_volume 3263.9(6)
_cod_original_sg_symbol_H-M 'P-1   '
_cod_database_code 4069271

loop_
_symmetry_equiv_pos_as_xyz
'x, y, z'
'-x, -y, -z'

loop_
_atom_site_label
_atom_site_type_symbol
_atom_site_fract_x
_atom_site_fract_y
_atom_site_fract_z
_atom_site_U_iso_or_equiv
_atom_site_adp_type
_atom_site_occupancy
_atom_site_symmetry_multiplicity
_atom_site_calc_flag
_atom_site_refinement_flags
Ti1 Ti 0.67520(5) 0.66026(5) 0.28788(3) 0.02118(16) Uani 1 1 d .
N2 N 0.5275(2) 0.7774(2) 0.29307(14) 0.0218(6) Uani 1 1 d .
C3 C 0.5433(3) 0.8630(3) 0.24760(16) 0.0206(7) Uani 1 1 d .
C4 C 0.6451(3) 0.8794(3) 0.23412(16) 0.0196(7) Uani 1 1 d .
H4 H 0.6503 0.9295 0.1936 0.023 Uiso 1 1 calc R
C5 C 0.7427(3) 0.8347(3) 0.26997(16) 0.0179(7) Uani 1 1 d .
N6 N 0.7637(2) 0.7376(2) 0.31239(13) 0.0171(6) Uani 1 1 d .
C7 C 0.4159(3) 0.7804(3) 0.31703(17) 0.0241(8) Uani 1 1 d .
C8 C 0.3686(3) 0.7187(3) 0.29405(19) 0.0293(9) Uani 1 1 d .
C9 C 0.2600(3) 0.7254(3) 0.3188(2) 0.0355(10) Uani 1 1 d .
H9 H 0.2257 0.6852 0.3037 0.043 Uiso 1 1 calc R
C10 C 0.2019(3) 0.7890(3) 0.3645(2) 0.0371(10) Uani 1 1 d .
H10 H 0.1283 0.7924 0.3803 0.044 Uiso 1 1 calc R
C11 C 0.2503(3) 0.8476(3) 0.38714(19) 0.0336(9) Uani 1 1 d .
H11 H 0.2097 0.8912 0.4187 0.040 Uiso 1 1 calc R
C12 C 0.3594(3) 0.8438(3) 0.36412(18) 0.0276(8) Uani 1 1 d .
C13 C 0.4112(3) 0.9050(3) 0.39358(18) 0.0323(9) Uani 1 1 d .
H13 H 0.4889 0.8915 0.3731 0.039 Uiso 1 1 calc R
C14 C 0.4166(3) 0.8607(4) 0.46853(19) 0.0417(10) Uani 1 1 d .
H14A H 0.3411 0.8747 0.4896 0.063 Uiso 1 1 calc R
H14B H 0.4539 0.8977 0.4866 0.063 Uiso 1 1 calc R
H14C H 0.4584 0.7813 0.4773 0.063 Uiso 1 1 calc R
C15 C 0.3467(4) 1.0298(3) 0.3791(2) 0.0476(11) Uani 1 1 d .
H15A H 0.2697 1.0445 0.3977 0.071 Uiso 1 1 calc R
H15B H 0.3475 1.0583 0.3311 0.071 Uiso 1 1 calc R
H15C H 0.3818 1.0663 0.3993 0.071 Uiso 1 1 calc R
C16 C 0.4251(3) 0.6495(3) 0.2421(2) 0.0335(9) Uani 1 1 d .
H16 H 0.5037 0.6473 0.2336 0.040 Uiso 1 1 calc R
C17 C 0.4289(4) 0.5308(3) 0.2670(2) 0.0483(12) Uani 1 1 d .
H17A H 0.4636 0.4999 0.3094 0.072 Uiso 1 1 calc R
H17B H 0.4725 0.4868 0.2344 0.072 Uiso 1 1 calc R
H17C H 0.3531 0.5298 0.2733 0.072 Uiso 1 1 calc R
C18 C 0.3706(4) 0.7000(4) 0.1767(2) 0.0444(11) Uani 1 1 d .
H18A H 0.4119 0.6555 0.1439 0.067 Uiso 1 1 calc R
H18B H 0.3712 0.7750 0.1608 0.067 Uiso 1 1 calc R
H18C H 0.2937 0.7020 0.1833 0.067 Uiso 1 1 calc R
C19 C 0.4485(3) 0.9458(3) 0.20789(18) 0.0294(9) Uani 1 1 d .
H19A H 0.4123 0.9070 0.1906 0.044 Uiso 1 1 calc R
H19B H 0.4771 0.9918 0.1709 0.044 Uiso 1 1 calc R
H19C H 0.3944 0.9922 0.2364 0.044 Uiso 1 1 calc R
C20 C 0.8208(3) 0.8969(3) 0.25960(16) 0.0194(7) Uani 1 1 d .
H20A H 0.8941 0.8476 0.2445 0.023 Uiso 1 1 calc R
H20B H 0.8291 0.9055 0.3040 0.023 Uiso 1 1 calc R
C21 C 0.8596(3) 0.6907(3) 0.35146(16) 0.0187(7) Uani 1 1 d .
C22 C 0.9630(3) 0.6330(3) 0.32254(17) 0.0213(7) Uani 1 1 d .
C23 C 1.0530(3) 0.5866(3) 0.36184(18) 0.0254(8) Uani 1 1 d .
H23 H 1.1238 0.5467 0.3435 0.030 Uiso 1 1 calc R
C24 C 1.0420(3) 0.5972(3) 0.42627(19) 0.0293(9) Uani 1 1 d .
H24 H 1.1052 0.5666 0.4516 0.035 Uiso 1 1 calc R
C25 C 0.9385(3) 0.6525(3) 0.45462(18) 0.0288(8) Uani 1 1 d .
H25 H 0.9315 0.6583 0.4996 0.035 Uiso 1 1 calc R
C26 C 0.8447(3) 0.6996(3) 0.41822(16) 0.0230(8) Uani 1 1 d .
C27 C 0.7303(3) 0.7543(3) 0.45042(16) 0.0247(8) Uani 1 1 d .
H27 H 0.6757 0.7371 0.4305 0.030 Uiso 1 1 calc R
C28 C 0.6966(3) 0.8800(3) 0.4355(2) 0.0384(10) Uani 1 1 d .
H28A H 0.7517 0.8996 0.4515 0.058 Uiso 1 1 calc R
H28B H 0.6235 0.9121 0.4580 0.058 Uiso 1 1 calc R
H28C H 0.6930 0.9084 0.3876 0.058 Uiso 1 1 calc R
C29 C 0.7202(4) 0.7110(4) 0.5251(2) 0.0504(12) Uani 1 1 d .
H29A H 0.7448 0.6305 0.5345 0.076 Uiso 1 1 calc R
H29B H 0.6425 0.7411 0.5421 0.076 Uiso 1 1 calc R
H29C H 0.7668 0.7335 0.5468 0.076 Uiso 1 1 calc R
C30 C 0.9773(3) 0.6148(3) 0.25210(18) 0.0255(8) Uani 1 1 d .
H30 H 0.9126 0.6715 0.2281 0.031 Uiso 1 1 calc R
C31 C 0.9744(3) 0.5028(3) 0.2529(2) 0.0349(9) Uani 1 1 d .
H31A H 1.0356 0.4455 0.2776 0.052 Uiso 1 1 calc R
H31B H 0.9824 0.4925 0.2073 0.052 Uiso 1 1 calc R
H31C H 0.9034 0.4978 0.2744 0.052 Uiso 1 1 calc R
C32 C 1.0839(3) 0.6277(3) 0.21330(19) 0.0317(9) Uani 1 1 d .
H32A H 1.1489 0.5674 0.2325 0.048 Uiso 1 1 calc R
H32B H 1.0877 0.6982 0.2159 0.048 Uiso 1 1 calc R
H32C H 1.0832 0.6258 0.1668 0.048 Uiso 1 1 calc R
B33 B 0.7995(3) 1.0192(3) 0.20960(19) 0.0204(8) Uani 1 1 d .
C34 C 0.9019(3) 1.0602(3) 0.21858(16) 0.0202(7) Uani 1 1 d .
C35 C 1.0123(3) 0.9916(3) 0.21147(16) 0.0219(7) Uani 1 1 d .
C36 C 1.1029(3) 1.0188(3) 0.21431(18) 0.0287(8) Uani 1 1 d .
C37 C 1.0876(3) 1.1197(3) 0.2255(2) 0.0400(10) Uani 1 1 d .
C38 C 0.9809(3) 1.1909(3) 0.2327(2) 0.0391(10) Uani 1 1 d .
C39 C 0.8916(3) 1.1620(3) 0.22827(19) 0.0279(8) Uani 1 1 d .
F40 F 1.03750(16) 0.89158(16) 0.19755(10) 0.0276(5) Uani 1 1 d .
F41 F 1.20692(16) 0.94829(17) 0.20441(11) 0.0380(6) Uani 1 1 d .
F42 F 1.1745(2) 1.1484(2) 0.22966(16) 0.0658(8) Uani 1 1 d .
F43 F 0.9624(2) 1.29156(19) 0.24477(16) 0.0647(8) Uani 1 1 d .
F44 F 0.79049(17) 1.24200(16) 0.23314(11) 0.0366(5) Uani 1 1 d .
C45 C 0.8178(3) 1.0178(3) 0.12899(17) 0.0225(8) Uani 1 1 d .
C46 C 0.8142(3) 1.1131(3) 0.08258(18) 0.0288(8) Uani 1 1 d .
C47 C 0.8388(3) 1.1180(4) 0.01515(19) 0.0403(11) Uani 1 1 d .
C48 C 0.8669(3) 1.0250(4) -0.00862(19) 0.0432(11) Uani 1 1 d .
C49 C 0.8722(3) 0.9276(4) 0.0345(2) 0.0391(10) Uani 1 1 d .
C50 C 0.8472(3) 0.9273(3) 0.10175(18) 0.0273(8) Uani 1 1 d .
F51 F 0.78514(18) 1.20900(17) 0.10258(10) 0.0361(5) Uani 1 1 d .
F52 F 0.8359(2) 1.2136(2) -0.02703(11) 0.0595(8) Uani 1 1 d .
F53 F 0.8902(2) 1.0273(3) -0.07413(11) 0.0715(9) Uani 1 1 d .
F54 F 0.8997(2) 0.8352(2) 0.01182(12) 0.0598(7) Uani 1 1 d .
F55 F 0.85625(18) 0.82618(17) 0.13990(10) 0.0344(5) Uani 1 1 d .
C56 C 0.6755(3) 1.1032(3) 0.23149(16) 0.0208(7) Uani 1 1 d .
C57 C 0.5819(3) 1.1498(3) 0.19487(17) 0.0246(8) Uani 1 1 d .
C58 C 0.4780(3) 1.2123(3) 0.21757(19) 0.0299(9) Uani 1 1 d .
C59 C 0.4616(3) 1.2337(3) 0.2803(2) 0.0319(9) Uani 1 1 d .
C60 C 0.5503(3) 1.1914(3) 0.31849(19) 0.0317(9) Uani 1 1 d .
C61 C 0.6523(3) 1.1283(3) 0.29423(17) 0.0257(8) Uani 1 1 d .
F62 F 0.58849(16) 1.13186(17) 0.13280(9) 0.0303(5) Uani 1 1 d .
F63 F 0.39101(17) 1.25099(19) 0.17932(11) 0.0444(6) Uani 1 1 d .
F64 F 0.36081(18) 1.29445(19) 0.30296(12) 0.0481(6) Uani 1 1 d .
F65 F 0.53623(19) 1.21052(19) 0.38011(11) 0.0435(6) Uani 1 1 d .
F66 F 0.73596(17) 1.08982(16) 0.33541(9) 0.0301(5) Uani 1 1 d .
C66 C 0.6898(3) 0.5363(3) 0.35267(18) 0.0280(8) Uani 1 1 d .
H66 H 0.6214 0.5306 0.3469 0.034 Uiso 1 1 calc R
C67 C 0.7240(3) 0.4355(3) 0.40815(18) 0.0335(9) Uani 1 1 d .
C68 C 0.6541(5) 0.4654(5) 0.4721(3) 0.098(2) Uani 1 1 d .
H68A H 0.6638 0.5296 0.4808 0.147 Uiso 1 1 calc R
H68B H 0.6786 0.4030 0.5094 0.147 Uiso 1 1 calc R
H68C H 0.5755 0.4825 0.4667 0.147 Uiso 1 1 calc R
C69 C 0.8454(3) 0.4036(3) 0.4188(2) 0.0430(11) Uani 1 1 d .
H69A H 0.8913 0.3785 0.3799 0.064 Uiso 1 1 calc R
H69B H 0.8649 0.3441 0.4581 0.064 Uiso 1 1 calc R
H69C H 0.8586 0.4674 0.4253 0.064 Uiso 1 1 calc R
C70 C 0.7077(5) 0.3394(4) 0.3909(3) 0.0791(19) Uani 1 1 d .
H70A H 0.6287 0.3578 0.3858 0.119 Uiso 1 1 calc R
H70B H 0.7328 0.2741 0.4264 0.119 Uiso 1 1 calc R
H70C H 0.7509 0.3242 0.3492 0.119 Uiso 1 1 calc R
O71 O 0.7085(2) 0.60798(19) 0.19909(12) 0.0292(6) Uani 1 1 d .
C72 C 0.6943(4) 0.6819(4) 0.13317(19) 0.0449(11) Uani 1 1 d .
H72A H 0.7480 0.7208 0.1235 0.054 Uiso 1 1 calc R
H72B H 0.6181 0.7372 0.1309 0.054 Uiso 1 1 calc R
C73 C 0.7154(5) 0.6098(4) 0.0851(2) 0.0641(15) Uani 1 1 d .
H73A H 0.6641 0.6474 0.0492 0.077 Uiso 1 1 calc R
H73B H 0.7927 0.5922 0.0651 0.077 Uiso 1 1 calc R
C74 C 0.6969(6) 0.5096(5) 0.1217(3) 0.0491(15) Uani 0.79 1 d P
H74A H 0.7442 0.4460 0.1018 0.059 Uiso 0.79 1 calc PR
H74B H 0.6180 0.5176 0.1223 0.059 Uiso 0.79 1 calc PR
C75 C 0.7289(4) 0.4951(3) 0.1913(2) 0.0402(10) Uani 1 1 d .
H75A H 0.6825 0.4608 0.2249 0.048 Uiso 1 1 calc R
H75B H 0.8081 0.4484 0.1961 0.048 Uiso 1 1 calc R
C74A C 0.7775(18) 0.4856(16) 0.1280(10) 0.035(5) Uiso 0.21 1 d P
C1S C 0.5908(8) 1.0278(10) -0.0288(4) 0.112(3) Uani 1 1 d .
H1S H 0.6532 1.0471 -0.0491 0.134 Uiso 1 1 calc R
C2S C 0.5067(10) 1.0984(8) 0.0006(4) 0.111(3) Uani 1 1 d .
H2S H 0.5106 1.1672 0.0017 0.133 Uiso 1 1 calc R
C3S C 0.4121(7) 1.0734(9) 0.0301(3) 0.101(2) Uani 1 1 d .
C4S C 0.3283(12) 1.1389(11) 0.0607(7) 0.097(4) Uiso 0.50 1 d P
H4S1 H 0.2783 1.1942 0.0281 0.145 Uiso 0.50 1 calc PR
H4S2 H 0.3560 1.1759 0.0852 0.145 Uiso 0.50 1 calc PR
H4S3 H 0.2879 1.0960 0.0916 0.145 Uiso 0.50 1 calc PR
C5S C 0.5817(6) 0.4040(5) -0.0028(3) 0.098(2) Uani 1 1 d .
H5S H 0.6387 0.3344 -0.0036 0.118 Uiso 1 1 calc R
C6S C 0.4897(7) 0.4107(6) 0.0408(3) 0.105(2) Uani 1 1 d .
H6S H 0.4848 0.3450 0.0694 0.126 Uiso 1 1 calc R
C7S C 0.4078(5) 0.5048(6) 0.0447(3) 0.0692(15) Uani 1 1 d .
C8S C 0.3206(9) 0.5053(9) 0.0894(6) 0.073(3) Uani 0.50 1 d P
H8S1 H 0.2921 0.4494 0.0853 0.109 Uiso 0.50 1 calc PR
H8S2 H 0.2618 0.5780 0.0813 0.109 Uiso 0.50 1 calc PR
H8S3 H 0.3446 0.4888 0.1342 0.109 Uiso 0.50 1 calc PR
C9S C 0.9359(8) 0.5212(10) -0.0503(5) 0.106(3) Uiso 0.80 1 d P
H9S H 0.8925 0.5393 -0.0868 0.127 Uiso 0.80 1 calc PR
C10S C 1.0462(8) 0.5659(8) 0.0128(5) 0.092(3) Uiso 0.80 1 d P
H10S H 1.0761 0.6182 0.0172 0.110 Uiso 0.80 1 calc PR
C11S C 0.9741(12) 0.5874(10) -0.0414(9) 0.156(7) Uani 0.80 1 d P
C12S C 0.9850(18) 0.6446(18) -0.0685(12) 0.124(12) Uani 0.40 1 d P
H12A H 1.0392 0.6204 -0.1049 0.187 Uiso 0.40 1 calc PR
H12B H 1.0134 0.6815 -0.0443 0.187 Uiso 0.40 1 calc PR
H12C H 0.9146 0.6960 -0.0865 0.187 Uiso 0.40 1 calc PR
C13S C -0.0037(12) 0.8919(12) 0.5816(8) 0.036(3) Uiso 0.30 1 d P
C14S C 0.0181(14) 0.9187(15) 0.5984(8) 0.050(4) Uiso 0.30 1 d P
C15S C 0.0417(11) 0.9766(13) 0.5909(7) 0.031(3) Uiso 0.30 1 d P
C16S C 0.0461(13) 1.0278(16) 0.5584(11) 0.045(4) Uiso 0.30 1 d P
C17S C 0.0395(12) 1.0577(13) 0.5222(12) 0.023(4) Uiso 0.30 1 d P
C18S C 0.0324(13) 1.0747(16) 0.4977(13) 0.020(4) Uiso 0.30 1 d P
C19S C 0.0275(13) 1.0989(14) 0.4759(9) 0.034(5) Uiso 0.30 1 d P
C20S C 0.0003(13) 1.0633(14) 0.4557(8) 0.039(3) Uiso 0.30 1 d P
C21S C -0.0192(13) 1.0066(15) 0.4622(8) 0.043(4) Uiso 0.30 1 d P

loop_
_atom_site_aniso_label
_atom_site_aniso_U_11
_atom_site_aniso_U_22
_atom_site_aniso_U_33
_atom_site_aniso_U_23
_atom_site_aniso_U_13
_atom_site_aniso_U_12
Ti1 0.0182(3) 0.0196(3) 0.0274(4) -0.0054(3) -0.0023(3) -0.0079(3)
N2 0.0166(15) 0.0203(15) 0.0289(16) -0.0050(12) -0.0005(12) -0.0077(12)
C3 0.0230(18) 0.0168(17) 0.0231(18) -0.0060(14) -0.0029(14) -0.0067(15)
C4 0.0232(18) 0.0211(17) 0.0161(17) -0.0025(13) -0.0015(14) -0.0105(15)
C5 0.0176(17) 0.0184(17) 0.0184(17) -0.0083(14) 0.0004(13) -0.0048(14)
N6 0.0138(14) 0.0188(14) 0.0178(14) -0.0059(11) 0.0022(11) -0.0050(12)
C7 0.0147(17) 0.0279(19) 0.0271(19) -0.0004(16) -0.0011(15) -0.0082(15)
C8 0.0214(19) 0.028(2) 0.040(2) -0.0012(17) -0.0041(17) -0.0123(16)
C9 0.026(2) 0.035(2) 0.052(3) -0.0076(19) -0.0012(19) -0.0184(18)
C10 0.022(2) 0.043(2) 0.048(3) -0.006(2) 0.0037(18) -0.0182(19)
C11 0.026(2) 0.039(2) 0.035(2) -0.0058(18) 0.0023(17) -0.0131(18)
C12 0.0230(19) 0.027(2) 0.031(2) -0.0020(16) -0.0029(16) -0.0091(16)
C13 0.024(2) 0.045(2) 0.032(2) -0.0143(18) 0.0061(16) -0.0158(18)
C14 0.040(2) 0.057(3) 0.034(2) -0.014(2) 0.0022(19) -0.023(2)
C15 0.058(3) 0.045(3) 0.050(3) -0.013(2) 0.000(2) -0.028(2)
C16 0.0190(19) 0.034(2) 0.054(3) -0.0181(19) -0.0017(18) -0.0120(17)
C17 0.039(3) 0.036(2) 0.080(3) -0.019(2) -0.009(2) -0.018(2)
C18 0.040(3) 0.049(3) 0.052(3) -0.024(2) 0.005(2) -0.019(2)
C19 0.0221(19) 0.031(2) 0.035(2) -0.0027(17) -0.0060(16) -0.0111(17)
C20 0.0184(17) 0.0195(17) 0.0230(18) -0.0077(14) -0.0005(14) -0.0081(14)
C21 0.0176(17) 0.0167(16) 0.0232(18) -0.0018(14) -0.0028(14) -0.0086(14)
C22 0.0186(18) 0.0215(18) 0.0265(19) -0.0042(15) -0.0024(15) -0.0103(15)
C23 0.0180(18) 0.0209(18) 0.037(2) -0.0044(16) -0.0016(16) -0.0076(15)
C24 0.0221(19) 0.027(2) 0.037(2) 0.0013(17) -0.0132(17) -0.0068(16)
C25 0.033(2) 0.032(2) 0.0239(19) -0.0006(16) -0.0068(16) -0.0157(18)
C26 0.0242(19) 0.0211(18) 0.0228(18) -0.0004(14) -0.0037(15) -0.0090(15)
C27 0.0233(19) 0.0290(19) 0.0206(18) -0.0086(15) -0.0019(15) -0.0056(16)
C28 0.035(2) 0.034(2) 0.048(3) -0.0142(19) 0.0066(19) -0.0134(19)
C29 0.042(3) 0.059(3) 0.032(2) -0.004(2) 0.005(2) -0.004(2)
C30 0.0181(18) 0.0245(19) 0.033(2) -0.0101(16) 0.0014(15) -0.0057(15)
C31 0.034(2) 0.037(2) 0.042(2) -0.0163(19) 0.0049(18) -0.0191(19)
C32 0.028(2) 0.033(2) 0.036(2) -0.0129(18) 0.0059(17) -0.0132(18)
B33 0.019(2) 0.020(2) 0.023(2) -0.0047(16) -0.0033(16) -0.0076(17)
C34 0.0210(18) 0.0209(17) 0.0183(17) -0.0014(14) -0.0024(14) -0.0080(15)
C35 0.0248(19) 0.0191(17) 0.0238(18) -0.0051(14) -0.0008(15) -0.0099(15)
C36 0.0188(19) 0.031(2) 0.036(2) -0.0053(17) -0.0058(16) -0.0077(16)
C37 0.025(2) 0.035(2) 0.068(3) -0.011(2) -0.013(2) -0.0170(19)
C38 0.033(2) 0.025(2) 0.067(3) -0.015(2) -0.011(2) -0.0134(18)
C39 0.0198(19) 0.0186(18) 0.043(2) -0.0042(16) -0.0064(16) -0.0034(15)
F40 0.0231(11) 0.0258(11) 0.0347(12) -0.0101(9) 0.0038(9) -0.0094(9)
F41 0.0173(11) 0.0326(12) 0.0616(15) -0.0060(11) -0.0051(10) -0.0075(10)
F42 0.0327(14) 0.0484(16) 0.131(3) -0.0257(16) -0.0206(15) -0.0210(13)
F43 0.0411(15) 0.0343(14) 0.135(3) -0.0360(16) -0.0147(16) -0.0160(12)
F44 0.0258(12) 0.0205(11) 0.0638(15) -0.0119(10) -0.0012(10) -0.0074(9)
C45 0.0164(17) 0.0281(19) 0.0246(19) -0.0075(15) -0.0017(14) -0.0083(15)
C46 0.0190(19) 0.033(2) 0.029(2) -0.0035(17) -0.0017(15) -0.0055(17)
C47 0.031(2) 0.050(3) 0.025(2) 0.0077(19) -0.0020(17) -0.008(2)
C48 0.032(2) 0.069(3) 0.020(2) -0.008(2) 0.0031(17) -0.010(2)
C49 0.031(2) 0.054(3) 0.033(2) -0.023(2) 0.0034(18) -0.008(2)
C50 0.0191(19) 0.037(2) 0.027(2) -0.0096(17) -0.0024(15) -0.0096(17)
F51 0.0384(13) 0.0269(12) 0.0354(12) 0.0037(10) -0.0015(10) -0.0101(10)
F52 0.0566(17) 0.0641(17) 0.0341(14) 0.0174(13) 0.0017(12) -0.0149(14)
F53 0.072(2) 0.110(2) 0.0204(13) -0.0164(14) 0.0089(12) -0.0213(18)
F54 0.0669(18) 0.0738(19) 0.0450(15) -0.0393(14) 0.0052(13) -0.0184(15)
F55 0.0406(13) 0.0334(12) 0.0347(12) -0.0149(10) 0.0019(10) -0.0159(10)
C56 0.0234(18) 0.0193(17) 0.0207(18) -0.0036(14) 0.0006(14) -0.0099(15)
C57 0.0248(19) 0.0246(19) 0.0245(19) -0.0067(15) 0.0015(15) -0.0092(16)
C58 0.0175(19) 0.027(2) 0.042(2) -0.0017(17) -0.0021(17) -0.0068(16)
C59 0.021(2) 0.025(2) 0.045(2) -0.0109(18) 0.0131(18) -0.0061(17)
C60 0.036(2) 0.028(2) 0.032(2) -0.0105(17) 0.0106(18) -0.0144(18)
C61 0.029(2) 0.0231(19) 0.027(2) -0.0058(15) 0.0017(16) -0.0128(16)
F62 0.0230(11) 0.0381(12) 0.0267(11) -0.0045(9) -0.0060(9) -0.0071(10)
F63 0.0206(12) 0.0495(15) 0.0528(15) -0.0042(12) -0.0040(11) -0.0048(11)
F64 0.0287(13) 0.0423(14) 0.0658(17) -0.0210(12) 0.0175(11) -0.0063(11)
F65 0.0487(15) 0.0500(15) 0.0371(13) -0.0253(11) 0.0153(11) -0.0202(12)
F66 0.0364(12) 0.0314(11) 0.0259(11) -0.0095(9) -0.0030(9) -0.0131(10)
C66 0.0218(19) 0.028(2) 0.038(2) -0.0045(17) -0.0051(16) -0.0140(16)
C67 0.036(2) 0.033(2) 0.030(2) 0.0028(17) -0.0016(17) -0.0158(18)
C68 0.087(5) 0.082(4) 0.057(4) 0.025(3) 0.027(3) 0.006(4)
C69 0.047(3) 0.036(2) 0.044(3) 0.0077(19) -0.019(2) -0.016(2)
C70 0.105(5) 0.034(3) 0.109(5) 0.029(3) -0.067(4) -0.042(3)
O71 0.0330(15) 0.0235(13) 0.0331(15) -0.0115(11) -0.0013(11) -0.0090(12)
C72 0.069(3) 0.044(3) 0.030(2) -0.0121(19) 0.002(2) -0.029(2)
C73 0.098(4) 0.059(3) 0.043(3) -0.028(3) -0.007(3) -0.024(3)
C74 0.073(5) 0.043(3) 0.044(3) -0.021(3) -0.006(3) -0.027(3)
C75 0.041(2) 0.026(2) 0.057(3) -0.018(2) -0.007(2) -0.0081(19)
C1S 0.110(7) 0.154(9) 0.079(6) 0.023(6) -0.049(5) -0.069(7)
C2S 0.149(8) 0.142(8) 0.065(5) 0.012(5) -0.060(5) -0.079(8)
C3S 0.106(7) 0.140(8) 0.041(4) 0.010(4) -0.033(4) -0.032(6)
C5S 0.101(6) 0.064(4) 0.080(5) 0.008(4) -0.016(4) 0.014(4)
C6S 0.143(7) 0.066(5) 0.077(5) 0.005(4) 0.007(5) -0.024(5)
C7S 0.072(4) 0.080(4) 0.062(4) -0.023(3) -0.002(3) -0.030(4)
C8S 0.064(7) 0.076(8) 0.084(8) -0.031(7) 0.020(6) -0.033(6)
C11S 0.105(10) 0.094(9) 0.208(15) -0.036(9) 0.100(9) -0.010(8)
C12S 0.107(15) 0.15(2) 0.20(3) -0.16(2) 0.105(17) -0.096(16)

loop_
_atom_type_symbol
_atom_type_description
_atom_type_scat_dispersion_real
_atom_type_scat_dispersion_imag
_atom_type_scat_source
Ti Ti 0.2776 0.4457 'International Tables Vol C Tables 4.2.6.8 and 6.1.1.4'
F F 0.0171 0.0103 'International Tables Vol C Tables 4.2.6.8 and 6.1.1.4'
O O 0.0106 0.0060 'International Tables Vol C Tables 4.2.6.8 and 6.1.1.4'
N N 0.0061 0.0033 'International Tables Vol C Tables 4.2.6.8 and 6.1.1.4'
C C 0.0033 0.0016 'International Tables Vol C Tables 4.2.6.8 and 6.1.1.4'
B B 0.0013 0.0007 'International Tables Vol C Tables 4.2.6.8 and 6.1.1.4'
H H 0.0000 0.0000 'International Tables Vol C Tables 4.2.6.8 and 6.1.1.4'

loop_
_geom_angle_atom_site_label_1
_geom_angle_atom_site_label_2
_geom_angle_atom_site_label_3
_geom_angle
_geom_angle_site_symmetry_1
_geom_angle_site_symmetry_3
C66 Ti1 N2 113.36(14) . .
C66 Ti1 N6 106.77(14) . .
N2 Ti1 N6 97.37(11) . .
C66 Ti1 O71 105.45(13) . .
N2 Ti1 O71 112.08(11) . .
N6 Ti1 O71 121.91(10) . .
C66 Ti1 C3 143.31(14) . .
N2 Ti1 C3 30.45(10) . .
N6 Ti1 C3 81.70(10) . .
O71 Ti1 C3 99.12(10) . .
C3 N2 C7 120.1(3) . .
C3 N2 Ti1 101.8(2) . .
C7 N2 Ti1 135.4(2) . .
N2 C3 C4 123.4(3) . .
N2 C3 C19 119.8(3) . .
C4 C3 C19 116.8(3) . .
N2 C3 Ti1 47.79(15) . .
C4 C3 Ti1 81.1(2) . .
C19 C3 Ti1 150.7(2) . .
C3 C4 C5 131.9(3) . .
N6 C5 C4 119.4(3) . .
N6 C5 C20 120.7(3) . .
C4 C5 C20 119.9(3) . .
C5 N6 C21 121.4(3) . .
C5 N6 Ti1 107.2(2) . .
C21 N6 Ti1 128.5(2) . .
C12 C7 C8 122.0(3) . .
C12 C7 N2 117.9(3) . .
C8 C7 N2 120.1(3) . .
C9 C8 C7 117.5(3) . .
C9 C8 C16 118.0(3) . .
C7 C8 C16 124.5(3) . .
C10 C9 C8 121.5(4) . .
C11 C10 C9 120.1(3) . .
C10 C11 C12 120.8(4) . .
C7 C12 C11 118.0(3) . .
C7 C12 C13 123.2(3) . .
C11 C12 C13 118.7(3) . .
C12 C13 C14 110.1(3) . .
C12 C13 C15 111.8(3) . .
C14 C13 C15 110.0(3) . .
C8 C16 C18 112.0(3) . .
C8 C16 C17 111.6(3) . .
C18 C16 C17 110.6(3) . .
C5 C20 B33 123.8(3) . .
C22 C21 C26 122.2(3) . .
C22 C21 N6 118.9(3) . .
C26 C21 N6 118.8(3) . .
C23 C22 C21 117.6(3) . .
C23 C22 C30 120.1(3) . .
C21 C22 C30 122.2(3) . .
C24 C23 C22 121.7(3) . .
C23 C24 C25 120.0(3) . .
C24 C25 C26 121.2(3) . .
C25 C26 C21 117.4(3) . .
C25 C26 C27 121.1(3) . .
C21 C26 C27 121.5(3) . .
C26 C27 C29 113.2(3) . .
C26 C27 C28 111.8(3) . .
C29 C27 C28 109.8(3) . .
C31 C30 C22 110.2(3) . .
C31 C30 C32 110.1(3) . .
C22 C30 C32 113.3(3) . .
C56 B33 C20 107.9(3) . .
C56 B33 C45 113.3(3) . .
C20 B33 C45 114.8(3) . .
C56 B33 C34 112.3(3) . .
C20 B33 C34 106.9(3) . .
C45 B33 C34 101.5(3) . .
C39 C34 C35 112.6(3) . .
C39 C34 B33 127.2(3) . .
C35 C34 B33 120.0(3) . .
F40 C35 C36 114.6(3) . .
F40 C35 C34 120.3(3) . .
C36 C35 C34 125.0(3) . .
F41 C36 C37 119.4(3) . .
F41 C36 C35 120.7(3) . .
C37 C36 C35 119.8(3) . .
F42 C37 C36 121.4(4) . .
F42 C37 C38 120.8(4) . .
C36 C37 C38 117.8(3) . .
F43 C38 C37 119.5(3) . .
F43 C38 C39 119.5(3) . .
C37 C38 C39 121.0(3) . .
F44 C39 C38 115.1(3) . .
F44 C39 C34 121.2(3) . .
C38 C39 C34 123.7(3) . .
C50 C45 C46 113.5(3) . .
C50 C45 B33 126.4(3) . .
C46 C45 B33 119.9(3) . .
F51 C46 C47 116.1(3) . .
F51 C46 C45 119.7(3) . .
C47 C46 C45 124.2(4) . .
F52 C47 C48 119.8(4) . .
F52 C47 C46 120.9(4) . .
C48 C47 C46 119.3(4) . .
F53 C48 C47 120.7(4) . .
F53 C48 C49 119.7(4) . .
C47 C48 C49 119.7(4) . .
F54 C49 C48 120.4(4) . .
F54 C49 C50 120.9(4) . .
C48 C49 C50 118.7(4) . .
F55 C50 C45 121.6(3) . .
F55 C50 C49 113.6(3) . .
C45 C50 C49 124.7(4) . .
C61 C56 C57 112.0(3) . .
C61 C56 B33 120.8(3) . .
C57 C56 B33 127.0(3) . .
F62 C57 C58 115.2(3) . .
F62 C57 C56 120.1(3) . .
C58 C57 C56 124.6(3) . .
F63 C58 C57 120.5(3) . .
F63 C58 C59 119.5(3) . .
C57 C58 C59 120.0(3) . .
F64 C59 C60 121.1(4) . .
F64 C59 C58 120.5(4) . .
C60 C59 C58 118.4(3) . .
F65 C60 C59 119.5(3) . .
F65 C60 C61 120.6(4) . .
C59 C60 C61 119.9(4) . .
F66 C61 C60 116.0(3) . .
F66 C61 C56 118.9(3) . .
C60 C61 C56 125.1(3) . .
C67 C66 Ti1 168.3(3) . .
C69 C67 C66 109.7(3) . .
C69 C67 C70 108.6(4) . .
C66 C67 C70 110.4(3) . .
C69 C67 C68 108.5(4) . .
C66 C67 C68 108.0(3) . .
C70 C67 C68 111.5(4) . .
C72 O71 C75 108.5(3) . .
C72 O71 Ti1 124.6(2) . .
C75 O71 Ti1 126.0(2) . .
O71 C72 C73 105.8(3) . .
C74 C73 C72 107.2(4) . .
C73 C74 C75 104.2(4) . .
O71 C75 C74 105.0(3) . .
C2S C1S C3S 120.4(9) . 2_675
C1S C2S C3S 121.4(9) . .
C4S C3S C1S 118.0(13) . 2_675
C4S C3S C2S 123.7(14) . .
C1S C3S C2S 118.2(8) 2_675 .
C7S C5S C6S 120.8(6) 2_665 .
C7S C6S C5S 122.6(6) . .
C6S C7S C8S 119.3(8) . .
C6S C7S C5S 116.5(6) . 2_665
C8S C7S C5S 124.2(8) . 2_665
C10S C9S C11S 119.6(13) 2_765 .
C9S C10S C11S 115.7(11) 2_765 .
C12S C11S C9S 131(3) . .
C12S C11S C10S 102(3) . .
C9S C11S C10S 124.6(12) . .
C14S C13S C20S 92(3) . 2_576
C14S C13S C19S 138(3) . 2_576
C20S C13S C19S 45.8(17) 2_576 2_576
C14S C13S C21S 66(2) . 2_576
C20S C13S C21S 26.8(15) 2_576 2_576
C19S C13S C21S 72.5(13) 2_576 2_576
C14S C13S C15S 22.0(18) . .
C20S C13S C15S 70.3(18) 2_576 .
C19S C13S C15S 116.1(15) 2_576 .
C21S C13S C15S 43.6(9) 2_576 .
C14S C13S C18S 128(2) . 2_576
C20S C13S C18S 36.0(18) 2_576 2_576
C19S C13S C18S 10.0(11) 2_576 2_576
C21S C13S C18S 62.7(11) 2_576 2_576
C15S C13S C18S 106.3(12) . 2_576
C13S C14S C15S 141(3) . .
C13S C14S C20S 49.2(18) . 2_576
C15S C14S C20S 92(2) . 2_576
C13S C14S C21S 87(2) . 2_576
C15S C14S C21S 54.0(15) . 2_576
C20S C14S C21S 37.9(11) 2_576 2_576
C13S C14S C16S 120(2) . .
C15S C14S C16S 21.0(12) . .
C20S C14S C16S 70.9(15) 2_576 .
C21S C14S C16S 33.1(10) 2_576 .
C13S C14S C19S 27.0(18) . 2_576
C15S C14S C19S 114.0(18) . 2_576
C20S C14S C19S 22.2(13) 2_576 2_576
C21S C14S C19S 60.0(12) 2_576 2_576
C16S C14S C19S 93.1(12) . 2_576
C16S C15S C14S 137(2) . .
C16S C15S C21S 50.7(15) . 2_576
C14S C15S C21S 85.8(19) . 2_576
C16S C15S C20S 86.3(17) . 2_576
C14S C15S C20S 50.3(15) . 2_576
C21S C15S C20S 35.6(10) 2_576 2_576
C16S C15S C13S 119.5(18) . .
C14S C15S C13S 17.0(14) . .
C21S C15S C13S 68.8(13) 2_576 .
C20S C15S C13S 33.3(7) 2_576 .
C16S C15S C17S 13.1(15) . .
C14S C15S C17S 123.4(18) . .
C21S C15S C17S 37.6(12) 2_576 .
C20S C15S C17S 73.2(11) 2_576 .
C13S C15S C17S 106.4(11) . .
C16S C15S C18S 18.4(14) . .
C14S C15S C18S 118.1(18) . .
C21S C15S C18S 32.3(13) 2_576 .
C20S C15S C18S 67.9(10) 2_576 .
C13S C15S C18S 101.1(10) . .
C17S C15S C18S 5.3(9) . .
C17S C16S C15S 152(3) . .
C17S C16S C21S 71(2) . 2_576
C15S C16S C21S 82(2) . 2_576
C17S C16S C18S 2.9(18) . .
C15S C16S C18S 149(2) . .
C21S C16S C18S 67.7(19) 2_576 .
C17S C16S C14S 130(2) . .
C15S C16S C14S 22.5(14) . .
C21S C16S C14S 59.3(16) 2_576 .
C18S C16S C14S 126.9(16) . .
C17S C16S C20S 89(2) . 2_576
C15S C16S C20S 63.0(16) . 2_576
C21S C16S C20S 18.8(14) 2_576 2_576
C18S C16S C20S 86.5(14) . 2_576
C14S C16S C20S 40.5(9) . 2_576
C17S C16S C19S 1.6(14) . .
C15S C16S C19S 153(2) . .
C21S C16S C19S 70.7(19) 2_576 .
C18S C16S C19S 3.2(11) . .
C14S C16S C19S 130.0(15) . .
C20S C16S C19S 89.6(13) 2_576 .
C16S C17S C19S 177(3) . .
C16S C17S C21S 60.9(19) . 2_576
C19S C17S C21S 119(2) . 2_576
C16S C17S C20S 146(2) . .
C19S C17S C20S 33.9(12) . .
C21S C17S C20S 85.4(17) 2_576 .
C16S C17S C15S 14.6(17) . .
C19S C17S C15S 165.5(17) . .
C21S C17S C15S 46.4(15) 2_576 .
C20S C17S C15S 131.8(14) . .
C16S C17S C20S 65.8(19) . 2_576
C19S C17S C20S 114.5(15) . 2_576
C21S C17S C20S 4.9(13) 2_576 2_576
C20S C17S C20S 80.6(11) . 2_576
C15S C17S C20S 51.2(10) . 2_576
C16S C17S C21S 121(2) . .
C19S C17S C21S 59.4(13) . .
C21S C17S C21S 60.0(17) 2_576 .
C20S C17S C21S 25.5(7) . .
C15S C17S C21S 106.3(12) . .
C20S C17S C21S 55.1(8) 2_576 .
C20S C18S C16S 137(2) . .
C20S C18S C21S 95.8(16) . 2_576
C16S C18S C21S 41.4(12) . 2_576
C20S C18S C21S 27.4(11) . .
C16S C18S C21S 109.8(15) . .
C21S C18S C21S 68.4(12) 2_576 .
C20S C18S C13S 27.6(14) . 2_576
C16S C18S C13S 164.7(15) . 2_576
C21S C18S C13S 123.4(16) 2_576 2_576
C21S C18S C13S 54.9(11) . 2_576
C20S C18S C15S 125.1(19) . .
C16S C18S C15S 12.1(9) . .
C21S C18S C15S 29.2(12) 2_576 .
C21S C18S C15S 97.7(12) . .
C13S C18S C15S 152.6(12) 2_576 .
C20S C19S C17S 108(2) . .
C20S C19S C13S 43.4(15) . 2_576
C17S C19S C13S 151.3(19) . 2_576
C20S C19S C21S 18.3(14) . .
C17S C19S C21S 89.9(14) . .
C13S C19S C21S 61.7(12) 2_576 .
C20S C19S C16S 108.4(19) . .
C17S C19S C16S 1.2(11) . .
C13S C19S C16S 151.6(16) 2_576 .
C21S C19S C16S 90.1(12) . .
C20S C19S C21S 78.4(16) . 2_576
C17S C19S C21S 29.8(12) . 2_576
C13S C19S C21S 121.7(16) 2_576 2_576
C21S C19S C21S 60.1(11) . 2_576
C16S C19S C21S 30.0(7) . 2_576
C20S C19S C14S 28.5(16) . 2_576
C17S C19S C14S 136.6(17) . 2_576
C13S C19S C14S 14.9(10) 2_576 2_576
C21S C19S C14S 46.8(9) . 2_576
C16S C19S C14S 136.8(13) . 2_576
C21S C19S C14S 106.9(13) 2_576 2_576
C13S C20S C21S 126(3) 2_576 .
C13S C20S C19S 91(3) 2_576 .
C21S C20S C19S 143(3) . .
C13S C20S C18S 116(3) 2_576 .
C21S C20S C18S 117(2) . .
C19S C20S C18S 25.8(15) . .
C13S C20S C14S 38.5(14) 2_576 2_576
C21S C20S C14S 88(2) . 2_576
C19S C20S C14S 129(3) . 2_576
C18S C20S C14S 155(3) . 2_576
C13S C20S C17S 128(3) 2_576 .
C21S C20S C17S 105(2) . .
C19S C20S C17S 37.9(15) . .
C18S C20S C17S 12.1(13) . .
C14S C20S C17S 167(2) 2_576 .
C13S C20S C15S 76.4(18) 2_576 2_576
C21S C20S C15S 50.2(16) . 2_576
C19S C20S C15S 167(2) . 2_576
C18S C20S C15S 167(2) . 2_576
C14S C20S C15S 37.9(11) 2_576 2_576
C17S C20S C15S 154.9(17) . 2_576
C13S C20S C16S 107(2) 2_576 2_576
C21S C20S C16S 19.5(15) . 2_576
C19S C20S C16S 162(2) . 2_576
C18S C20S C16S 136(2) . 2_576
C14S C20S C16S 68.6(16) 2_576 2_576
C17S C20S C16S 124.2(14) . 2_576
C15S C20S C16S 30.7(8) 2_576 2_576
C13S C20S C21S 162(3) 2_576 2_576
C21S C20S C21S 71(2) . 2_576
C19S C20S C21S 71.2(16) . 2_576
C18S C20S C21S 45.4(12) . 2_576
C14S C20S C21S 159(2) 2_576 2_576
C17S C20S C21S 33.4(8) . 2_576
C15S C20S C21S 121.6(18) 2_576 2_576
C16S C20S C21S 90.9(16) 2_576 2_576
C13S C20S C17S 132(2) 2_576 2_576
C21S C20S C17S 5.5(15) . 2_576
C19S C20S C17S 137(2) . 2_576
C18S C20S C17S 111.4(16) . 2_576
C14S C20S C17S 93.4(19) 2_576 2_576
C17S C20S C17S 99.4(11) . 2_576
C15S C20S C17S 55.6(11) 2_576 2_576
C16S C20S C17S 24.9(8) 2_576 2_576
C21S C20S C17S 66.0(12) 2_576 2_576
C20S C21S C16S 142(3) . 2_576
C20S C21S C17S 170(3) . 2_576
C16S C21S C17S 48.5(17) 2_576 2_576
C20S C21S C15S 94(2) . 2_576
C16S C21S C15S 47.5(16) 2_576 2_576
C17S C21S C15S 96(2) 2_576 2_576
C20S C21S C18S 147(2) . 2_576
C16S C21S C18S 71(2) 2_576 2_576
C17S C21S C18S 22.5(13) 2_576 2_576
C15S C21S C18S 118(2) 2_576 2_576
C20S C21S C14S 54.1(17) . 2_576
C16S C21S C14S 88(2) 2_576 2_576
C17S C21S C14S 136(2) 2_576 2_576
C15S C21S C14S 40.2(10) 2_576 2_576
C18S C21S C14S 159(2) 2_576 2_576
C20S C21S C13S 26.8(15) . 2_576
C16S C21S C13S 115(2) 2_576 2_576
C17S C21S C13S 164(2) 2_576 2_576
C15S C21S C13S 67.6(12) 2_576 2_576
C18S C21S C13S 174(2) 2_576 2_576
C14S C21S C13S 27.4(9) 2_576 2_576
C20S C21S C18S 35.8(16) . .
C16S C21S C18S 177(2) 2_576 .
C17S C21S C18S 134.0(18) 2_576 .
C15S C21S C18S 130(2) 2_576 .
C18S C21S C18S 111.6(12) 2_576 .
C14S C21S C18S 89.8(18) 2_576 .
C13S C21S C18S 62.4(15) 2_576 .
C20S C21S C19S 19.1(15) . .
C16S C21S C19S 161(2) 2_576 .
C17S C21S C19S 151(2) 2_576 .
C15S C21S C19S 113.3(18) 2_576 .
C18S C21S C19S 128.2(15) 2_576 .
C14S C21S C19S 73.2(15) 2_576 .
C13S C21S C19S 45.8(11) 2_576 .
C18S C21S C19S 16.7(9) . .
C20S C21S C21S 79(2) . 2_576
C16S C21S C21S 139(3) 2_576 2_576
C17S C21S C21S 90.3(19) 2_576 2_576
C15S C21S C21S 174(3) 2_576 2_576
C18S C21S C21S 67.9(12) 2_576 2_576
C14S C21S C21S 133(2) 2_576 2_576
C13S C21S C21S 106.1(19) 2_576 2_576
C18S C21S C21S 43.7(11) . 2_576
C19S C21S C21S 60.4(12) . 2_576
C20S C21S C19S 139(2) . 2_576
C16S C21S C19S 79(2) 2_576 2_576
C17S C21S C19S 30.8(15) 2_576 2_576
C15S C21S C19S 127(2) 2_576 2_576
C18S C21S C19S 8.4(12) 2_576 2_576
C14S C21S C19S 166.8(19) 2_576 2_576
C13S C21S C19S 165.5(17) 2_576 2_576
C18S C21S C19S 103.2(12) . 2_576
C19S C21S C19S 119.9(11) . 2_576
C21S C21S C19S 59.5(11) 2_576 2_576
C20S C21S C20S 109(2) . 2_576
C16S C21S C20S 110(2) 2_576 2_576
C17S C21S C20S 61.2(16) 2_576 2_576
C15S C21S C20S 157(2) 2_576 2_576
C18S C21S C20S 38.7(11) 2_576 2_576
C14S C21S C20S 163(2) 2_576 2_576
C13S C21S C20S 135.2(19) 2_576 2_576
C18S C21S C20S 72.8(11) . 2_576
C19S C21S C20S 89.5(12) . 2_576
C21S C21S C20S 29.2(7) 2_576 2_576
C19S C21S C20S 30.4(8) 2_576 2_576

loop_
_geom_bond_atom_site_label_1
_geom_bond_atom_site_label_2
_geom_bond_distance
_geom_bond_site_symmetry_2
Ti1 C66 1.830(4) .
Ti1 N2 1.979(3) .
Ti1 N6 2.007(3) .
Ti1 O71 2.071(2) .
Ti1 C3 2.616(3) .
N2 C3 1.354(4) .
N2 C7 1.448(4) .
C3 C4 1.398(4) .
C3 C19 1.509(5) .
C4 C5 1.429(4) .
C5 N6 1.337(4) .
C5 C20 1.502(4) .
N6 C21 1.449(4) .
C7 C12 1.396(5) .
C7 C8 1.406(5) .
C8 C9 1.404(5) .
C8 C16 1.521(5) .
C9 C10 1.379(5) .
C10 C11 1.378(5) .
C11 C12 1.412(5) .
C12 C13 1.521(5) .
C13 C14 1.532(5) .
C13 C15 1.539(6) .
C16 C18 1.521(6) .
C16 C17 1.531(5) .
C20 B33 1.657(5) .
C21 C22 1.401(4) .
C21 C26 1.406(5) .
C22 C23 1.392(5) .
C22 C30 1.523(5) .
C23 C24 1.368(5) .
C24 C25 1.388(5) .
C25 C26 1.394(5) .
C26 C27 1.521(5) .
C27 C29 1.525(5) .
C27 C28 1.534(5) .
C30 C31 1.514(5) .
C30 C32 1.539(5) .
B33 C56 1.653(5) .
B33 C45 1.667(5) .
B33 C34 1.675(5) .
C34 C39 1.385(5) .
C34 C35 1.391(5) .
C35 F40 1.351(4) .
C35 C36 1.375(5) .
C36 F41 1.346(4) .
C36 C37 1.366(5) .
C37 F42 1.347(4) .
C37 C38 1.368(5) .
C38 F43 1.361(4) .
C38 C39 1.380(5) .
C39 F44 1.356(4) .
C45 C50 1.368(5) .
C45 C46 1.387(5) .
C46 F51 1.351(4) .
C46 C47 1.385(5) .
C47 F52 1.353(5) .
C47 C48 1.358(6) .
C48 F53 1.349(4) .
C48 C49 1.372(6) .
C49 F54 1.340(5) .
C49 C50 1.390(5) .
C50 F55 1.362(4) .
C56 C61 1.394(5) .
C56 C57 1.395(5) .
C57 F62 1.361(4) .
C57 C58 1.377(5) .
C58 F63 1.353(4) .
C58 C59 1.377(5) .
C59 F64 1.341(4) .
C59 C60 1.366(5) .
C60 F65 1.346(4) .
C60 C61 1.375(5) .
C61 F66 1.359(4) .
C66 C67 1.514(5) .
C67 C69 1.512(5) .
C67 C70 1.519(6) .
C67 C68 1.542(6) .
O71 C72 1.473(5) .
O71 C75 1.482(4) .
C72 C73 1.490(6) .
C73 C74 1.456(7) .
C74 C75 1.523(7) .
C1S C2S 1.330(11) .
C1S C3S 1.379(11) 2_675
C2S C3S 1.405(11) .
C3S C4S 1.306(14) .
C3S C1S 1.379(11) 2_675
C5S C7S 1.353(9) 2_665
C5S C6S 1.372(9) .
C6S C7S 1.322(8) .
C7S C8S 1.349(11) .
C7S C5S 1.353(9) 2_665
C9S C10S 1.195(12) 2_765
C9S C11S 1.231(17) .
C10S C9S 1.195(12) 2_765
C10S C11S 1.49(2) .
C11S C12S 0.88(2) .
C13S C14S 0.71(2) .
C13S C20S 0.863(17) 2_576
C13S C19S 1.25(2) 2_576
C13S C21S 1.54(2) 2_576
C13S C15S 1.53(2) .
C13S C18S 1.67(3) 2_576
C14S C15S 0.909(19) .
C14S C20S 1.14(2) 2_576
C14S C21S 1.40(2) 2_576
C14S C16S 1.63(3) .
C14S C19S 1.85(3) 2_576
C15S C16S 0.849(19) .
C15S C21S 1.14(2) 2_576
C15S C20S 1.48(2) 2_576
C15S C17S 1.57(2) .
C15S C18S 2.05(3) .
C16S C17S 0.764(19) .
C16S C21S 0.89(2) 2_576
C16S C18S 1.28(3) .
C16S C20S 1.66(2) 2_576
C16S C19S 1.75(3) .
C17S C19S 0.99(3) .
C17S C21S 0.96(2) 2_576
C17S C20S 1.53(2) .
C17S C20S 1.82(2) 2_576
C17S C21S 1.94(2) .
C18S C20S 1.10(2) .
C18S C21S 1.25(2) 2_576
C18S C21S 1.67(2) .
C18S C13S 1.67(3) 2_576
C19S C20S 0.90(2) .
C19S C13S 1.25(2) 2_576
C19S C21S 1.67(2) .
C19S C21S 1.68(2) 2_576
C19S C14S 1.85(3) 2_576
C20S C13S 0.863(17) 2_576
C20S C21S 0.863(18) .
C20S C14S 1.14(2) 2_576
C20S C15S 1.48(2) 2_576
C20S C16S 1.66(2) 2_576
C20S C21S 1.74(2) 2_576
C20S C17S 1.82(2) 2_576
C21S C16S 0.89(2) 2_576
C21S C17S 0.96(2) 2_576
C21S C15S 1.14(2) 2_576
C21S C18S 1.25(2) 2_576
C21S C14S 1.40(2) 2_576
C21S C13S 1.54(2) 2_576
C21S C21S 1.68(3) 2_576
C21S C19S 1.68(2) 2_576
C21S C20S 1.74(2) 2_576

loop_
_geom_torsion_atom_site_label_1
_geom_torsion_atom_site_label_2
_geom_torsion_atom_site_label_3
_geom_torsion_atom_site_label_4
_geom_torsion
_geom_torsion_site_symmetry_1
_geom_torsion_site_symmetry_4
C66 Ti1 N2 C3 171.4(2) . .
N6 Ti1 N2 C3 59.5(2) . .
O71 Ti1 N2 C3 -69.3(2) . .
C66 Ti1 N2 C7 -28.3(4) . .
N6 Ti1 N2 C7 -140.2(3) . .
O71 Ti1 N2 C7 90.9(3) . .
C3 Ti1 N2 C7 160.3(5) . .
C7 N2 C3 C4 163.7(3) . .
Ti1 N2 C3 C4 -32.2(4) . .
C7 N2 C3 C19 -17.2(5) . .
Ti1 N2 C3 C19 146.9(3) . .
C7 N2 C3 Ti1 -164.1(4) . .
C66 Ti1 C3 N2 -13.3(3) . .
N6 Ti1 C3 N2 -120.2(2) . .
O71 Ti1 C3 N2 118.6(2) . .
C66 Ti1 C3 C4 140.0(3) . .
N2 Ti1 C3 C4 153.2(3) . .
N6 Ti1 C3 C4 32.98(19) . .
O71 Ti1 C3 C4 -88.2(2) . .
C66 Ti1 C3 C19 -89.0(5) . .
N2 Ti1 C3 C19 -75.7(5) . .
N6 Ti1 C3 C19 164.0(5) . .
O71 Ti1 C3 C19 42.9(5) . .
N2 C3 C4 C5 -16.5(6) . .
C19 C3 C4 C5 164.4(3) . .
Ti1 C3 C4 C5 -40.1(4) . .
C3 C4 C5 N6 24.7(5) . .
C3 C4 C5 C20 -155.5(4) . .
C4 C5 N6 C21 -177.9(3) . .
C20 C5 N6 C21 2.3(4) . .
C4 C5 N6 Ti1 19.8(3) . .
C20 C5 N6 Ti1 -160.0(2) . .
C66 Ti1 N6 C5 -172.6(2) . .
N2 Ti1 N6 C5 -55.4(2) . .
O71 Ti1 N6 C5 66.4(2) . .
C3 Ti1 N6 C5 -29.2(2) . .
C66 Ti1 N6 C21 26.8(3) . .
N2 Ti1 N6 C21 144.0(3) . .
O71 Ti1 N6 C21 -94.2(3) . .
C3 Ti1 N6 C21 170.2(3) . .
C3 N2 C7 C12 -77.7(4) . .
Ti1 N2 C7 C12 124.8(3) . .
C3 N2 C7 C8 103.8(4) . .
Ti1 N2 C7 C8 -53.8(5) . .
C12 C7 C8 C9 1.9(5) . .
N2 C7 C8 C9 -179.7(3) . .
C12 C7 C8 C16 179.0(3) . .
N2 C7 C8 C16 -2.5(5) . .
C7 C8 C9 C10 -0.7(6) . .
C16 C8 C9 C10 -178.1(4) . .
C8 C9 C10 C11 -0.3(6) . .
C9 C10 C11 C12 0.1(6) . .
C8 C7 C12 C11 -2.0(5) . .
N2 C7 C12 C11 179.5(3) . .
C8 C7 C12 C13 175.5(3) . .
N2 C7 C12 C13 -3.0(5) . .
C10 C11 C12 C7 1.0(5) . .
C10 C11 C12 C13 -176.6(3) . .
C7 C12 C13 C14 -117.8(4) . .
C11 C12 C13 C14 59.8(4) . .
C7 C12 C13 C15 119.7(4) . .
C11 C12 C13 C15 -62.8(4) . .
C9 C8 C16 C18 68.0(4) . .
C7 C8 C16 C18 -109.2(4) . .
C9 C8 C16 C17 -56.6(5) . .
C7 C8 C16 C17 126.2(4) . .
N6 C5 C20 B33 -178.3(3) . .
C4 C5 C20 B33 1.9(5) . .
C5 N6 C21 C22 -82.5(4) . .
Ti1 N6 C21 C22 75.7(3) . .
C5 N6 C21 C26 100.9(4) . .
Ti1 N6 C21 C26 -100.9(3) . .
C26 C21 C22 C23 -1.9(5) . .
N6 C21 C22 C23 -178.4(3) . .
C26 C21 C22 C30 174.6(3) . .
N6 C21 C22 C30 -1.9(4) . .
C21 C22 C23 C24 -0.4(5) . .
C30 C22 C23 C24 -177.1(3) . .
C22 C23 C24 C25 1.9(5) . .
C23 C24 C25 C26 -1.1(5) . .
C24 C25 C26 C21 -1.2(5) . .
C24 C25 C26 C27 176.4(3) . .
C22 C21 C26 C25 2.7(5) . .
N6 C21 C26 C25 179.2(3) . .
C22 C21 C26 C27 -174.8(3) . .
N6 C21 C26 C27 1.7(4) . .
C25 C26 C27 C29 -24.8(5) . .
C21 C26 C27 C29 152.7(3) . .
C25 C26 C27 C28 99.8(4) . .
C21 C26 C27 C28 -82.7(4) . .
C23 C22 C30 C31 79.9(4) . .
C21 C22 C30 C31 -96.5(4) . .
C23 C22 C30 C32 -44.0(4) . .
C21 C22 C30 C32 139.6(3) . .
C5 C20 B33 C56 54.6(4) . .
C5 C20 B33 C45 -72.8(4) . .
C5 C20 B33 C34 175.6(3) . .
C56 B33 C34 C39 -14.1(5) . .
C20 B33 C34 C39 -132.2(4) . .
C45 B33 C34 C39 107.2(4) . .
C56 B33 C34 C35 171.0(3) . .
C20 B33 C34 C35 52.8(4) . .
C45 B33 C34 C35 -67.8(4) . .
C39 C34 C35 F40 -175.9(3) . .
B33 C34 C35 F40 -0.2(5) . .
C39 C34 C35 C36 0.8(5) . .
B33 C34 C35 C36 176.4(3) . .
F40 C35 C36 F41 -0.7(5) . .
C34 C35 C36 F41 -177.5(3) . .
F40 C35 C36 C37 177.5(3) . .
C34 C35 C36 C37 0.7(6) . .
F41 C36 C37 F42 -2.9(6) . .
C35 C36 C37 F42 178.9(4) . .
F41 C36 C37 C38 177.4(4) . .
C35 C36 C37 C38 -0.8(6) . .
F42 C37 C38 F43 -0.5(7) . .
C36 C37 C38 F43 179.1(4) . .
F42 C37 C38 C39 179.8(4) . .
C36 C37 C38 C39 -0.6(7) . .
F43 C38 C39 F44 3.4(6) . .
C37 C38 C39 F44 -176.9(4) . .
F43 C38 C39 C34 -177.5(4) . .
C37 C38 C39 C34 2.2(7) . .
C35 C34 C39 F44 176.9(3) . .
B33 C34 C39 F44 1.6(6) . .
C35 C34 C39 C38 -2.1(5) . .
B33 C34 C39 C38 -177.4(4) . .
C56 B33 C45 C50 -124.1(4) . .
C20 B33 C45 C50 0.5(5) . .
C34 B33 C45 C50 115.4(4) . .
C56 B33 C45 C46 62.4(4) . .
C20 B33 C45 C46 -173.0(3) . .
C34 B33 C45 C46 -58.2(4) . .
C50 C45 C46 F51 179.3(3) . .
B33 C45 C46 F51 -6.4(5) . .
C50 C45 C46 C47 -0.8(5) . .
B33 C45 C46 C47 173.5(3) . .
F51 C46 C47 F52 1.5(5) . .
C45 C46 C47 F52 -178.5(3) . .
F51 C46 C47 C48 -178.9(4) . .
C45 C46 C47 C48 1.1(6) . .
F52 C47 C48 F53 -1.2(6) . .
C46 C47 C48 F53 179.2(4) . .
F52 C47 C48 C49 178.6(4) . .
C46 C47 C48 C49 -1.1(6) . .
F53 C48 C49 F54 -0.3(6) . .
C47 C48 C49 F54 179.9(4) . .
F53 C48 C49 C50 -179.6(4) . .
C47 C48 C49 C50 0.7(6) . .
C46 C45 C50 F55 179.3(3) . .
B33 C45 C50 F55 5.3(5) . .
C46 C45 C50 C49 0.5(5) . .
B33 C45 C50 C49 -173.5(3) . .
F54 C49 C50 F55 1.5(5) . .
C48 C49 C50 F55 -179.3(3) . .
F54 C49 C50 C45 -179.6(3) . .
C48 C49 C50 C45 -0.4(6) . .
C20 B33 C56 C61 62.4(4) . .
C45 B33 C56 C61 -169.4(3) . .
C34 B33 C56 C61 -55.2(4) . .
C20 B33 C56 C57 -112.5(4) . .
C45 B33 C56 C57 15.7(5) . .
C34 B33 C56 C57 129.9(3) . .
C61 C56 C57 F62 -178.6(3) . .
B33 C56 C57 F62 -3.3(5) . .
C61 C56 C57 C58 -0.7(5) . .
B33 C56 C57 C58 174.6(3) . .
F62 C57 C58 F63 0.3(5) . .
C56 C57 C58 F63 -177.6(3) . .
F62 C57 C58 C59 178.8(3) . .
C56 C57 C58 C59 0.9(6) . .
F63 C58 C59 F64 -1.5(5) . .
C57 C58 C59 F64 -179.9(3) . .
F63 C58 C59 C60 178.4(3) . .
C57 C58 C59 C60 -0.1(5) . .
F64 C59 C60 F65 0.3(5) . .
C58 C59 C60 F65 -179.6(3) . .
F64 C59 C60 C61 179.2(3) . .
C58 C59 C60 C61 -0.7(5) . .
F65 C60 C61 F66 -1.3(5) . .
C59 C60 C61 F66 179.8(3) . .
F65 C60 C61 C56 179.7(3) . .
C59 C60 C61 C56 0.8(6) . .
C57 C56 C61 F66 -179.0(3) . .
B33 C56 C61 F66 5.3(5) . .
C57 C56 C61 C60 -0.1(5) . .
B33 C56 C61 C60 -175.7(3) . .
N2 Ti1 C66 C67 -132.3(14) . .
N6 Ti1 C66 C67 -26.2(15) . .
O71 Ti1 C66 C67 104.8(15) . .
C3 Ti1 C66 C67 -125.0(14) . .
Ti1 C66 C67 C69 -13.7(16) . .
Ti1 C66 C67 C70 -133.4(14) . .
Ti1 C66 C67 C68 104.5(15) . .
C66 Ti1 O71 C72 172.8(3) . .
N2 Ti1 O71 C72 49.0(3) . .
N6 Ti1 O71 C72 -65.5(3) . .
C3 Ti1 O71 C72 20.3(3) . .
C66 Ti1 O71 C75 5.2(3) . .
N2 Ti1 O71 C75 -118.6(3) . .
N6 Ti1 O71 C75 126.8(3) . .
C3 Ti1 O71 C75 -147.3(3) . .
C75 O71 C72 C73 -4.3(5) . .
Ti1 O71 C72 C73 -173.7(3) . .
O71 C72 C73 C74 22.3(6) . .
C72 C73 C74 C75 -30.8(6) . .
C72 O71 C75 C74 -14.2(5) . .
Ti1 O71 C75 C74 155.0(3) . .
C73 C74 C75 O71 27.5(6) . .
C3S C1S C2S C3S -1.2(12) 2_675 .
C1S C2S C3S C4S 178.6(9) . .
C1S C2S C3S C1S 1.2(12) . 2_675
C7S C5S C6S C7S -0.3(13) 2_665 .
C5S C6S C7S C8S -179.1(8) . .
C5S C6S C7S C5S 0.3(12) . 2_665
C10S C9S C11S C12S 161(3) 2_765 .
C10S C9S C11S C10S 2.2(19) 2_765 .
C9S C10S C11S C12S -165.8(17) 2_765 .
C9S C10S C11S C9S -2.1(19) 2_765 .
C20S C13S C14S C15S 1(5) 2_576 .
C19S C13S C14S C15S 2(7) 2_576 .
C21S C13S C14S C15S -1(4) 2_576 .
C18S C13S C14S C15S -1(6) 2_576 .
C19S C13S C14S C20S 0(3) 2_576 2_576
C21S C13S C14S C20S -2.0(19) 2_576 2_576
C15S C13S C14S C20S -1(5) . 2_576
C18S C13S C14S C20S -2.1(16) 2_576 2_576
C20S C13S C14S C21S 2.0(19) 2_576 2_576
C19S C13S C14S C21S 2(4) 2_576 2_576
C15S C13S C14S C21S 1(4) . 2_576
C18S C13S C14S C21S 0(3) 2_576 2_576
C20S C13S C14S C16S 2(3) 2_576 .
C19S C13S C14S C16S 3(5) 2_576 .
C21S C13S C14S C16S 0.2(16) 2_576 .
C15S C13S C14S C16S 1(3) . .
C18S C13S C14S C16S 0(4) 2_576 .
C20S C13S C14S C19S 0(3) 2_576 2_576
C21S C13S C14S C19S -2(4) 2_576 2_576
C15S C13S C14S C19S -2(7) . 2_576
C18S C13S C14S C19S -2.6(18) 2_576 2_576
C13S C14S C15S C16S 3(7) . .
C20S C14S C15S C16S 3(4) 2_576 .
C21S C14S C15S C16S 1(3) 2_576 .
C19S C14S C15S C16S 3(4) 2_576 .
C13S C14S C15S C21S 1(5) . 2_576
C20S C14S C15S C21S 1.9(15) 2_576 2_576
C16S C14S C15S C21S -1(3) . 2_576
C19S C14S C15S C21S 1.8(17) 2_576 2_576
C13S C14S C15S C20S -1(4) . 2_576
C21S C14S C15S C20S -1.9(16) 2_576 2_576
C16S C14S C15S C20S -3(4) . 2_576
C19S C14S C15S C20S -0.1(10) 2_576 2_576
C20S C14S C15S C13S 1(4) 2_576 .
C21S C14S C15S C13S -1(5) 2_576 .
C16S C14S C15S C13S -3(7) . .
C19S C14S C15S C13S 1(4) 2_576 .
C13S C14S C15S C17S 2(6) . .
C20S C14S C15S C17S 3(2) 2_576 .
C21S C14S C15S C17S 0.7(14) 2_576 .
C16S C14S C15S C17S -1(2) . .
C19S C14S C15S C17S 3(3) 2_576 .
C13S C14S C15S C18S 2(5) . .
C20S C14S C15S C18S 3(2) 2_576 .
C21S C14S C15S C18S 0.9(11) 2_576 .
C16S C14S C15S C18S -1(2) . .
C19S C14S C15S C18S 3(2) 2_576 .
C14S C13S C15S C16S -178(5) . .
C20S C13S C15S C16S 3(2) 2_576 .
C19S C13S C15S C16S 3(2) 2_576 .
C21S C13S C15S C16S 0.9(19) 2_576 .
C18S C13S C15S C16S 1(2) 2_576 .
C20S C13S C15S C14S -179(6) 2_576 .
C19S C13S C15S C14S -179(5) 2_576 .
C21S C13S C15S C14S 179(5) 2_576 .
C18S C13S C15S C14S 179(5) 2_576 .
C14S C13S C15S C21S -179(5) . 2_576
C20S C13S C15S C21S 2.4(16) 2_576 2_576
C19S C13S C15S C21S 2.3(15) 2_576 2_576
C18S C13S C15S C21S 0.3(13) 2_576 2_576
C14S C13S C15S C20S 179(6) . 2_576
C19S C13S C15S C20S 0.0(14) 2_576 2_576
C21S C13S C15S C20S -2.4(16) 2_576 2_576
C18S C13S C15S C20S -2.0(12) 2_576 2_576
C14S C13S C15S C17S -178(5) . .
C20S C13S C15S C17S 2.8(16) 2_576 .
C19S C13S C15S C17S 2.7(17) 2_576 .
C21S C13S C15S C17S 0.4(10) 2_576 .
C18S C13S C15S C17S 0.7(12) 2_576 .
C14S C13S C15S C18S -178(5) . .
C20S C13S C15S C18S 3.0(16) 2_576 .
C19S C13S C15S C18S 2.9(14) 2_576 .
C21S C13S C15S C18S 0.6(9) 2_576 .
C18S C13S C15S C18S 0.9(14) 2_576 .
C14S C15S C16S C17S -3(8) . .
C21S C15S C16S C17S -1(5) 2_576 .
C20S C15S C16S C17S 0(6) 2_576 .
C13S C15S C16S C17S -2(7) . .
C18S C15S C16S C17S -1(4) . .
C14S C15S C16S C21S -2(4) . 2_576
C20S C15S C16S C21S 0.7(16) 2_576 2_576
C13S C15S C16S C21S -1(2) . 2_576
C17S C15S C16S C21S 1(5) . 2_576
C18S C15S C16S C21S 0(3) . 2_576
C14S C15S C16S C18S -2(6) . .
C21S C15S C16S C18S 0(3) 2_576 .
C20S C15S C16S C18S 1(4) 2_576 .
C13S C15S C16S C18S -1(5) . .
C17S C15S C16S C18S 1(4) . .
C21S C15S C16S C14S 2(4) 2_576 .
C20S C15S C16S C14S 3(3) 2_576 .
C13S C15S C16S C14S 1(2) . .
C17S C15S C16S C14S 3(8) . .
C18S C15S C16S C14S 2(6) . .
C14S C15S C16S C20S -3(3) . 2_576
C21S C15S C16S C20S -0.7(16) 2_576 2_576
C13S C15S C16S C20S -1.8(13) . 2_576
C17S C15S C16S C20S 0(6) . 2_576
C18S C15S C16S C20S -1(4) . 2_576
C14S C15S C16S C19S 1(7) . .
C21S C15S C16S C19S 2(3) 2_576 .
C20S C15S C16S C19S 3(4) 2_576 .
C13S C15S C16S C19S 1(5) . .
C17S C15S C16S C19S 3(3) . .
C18S C15S C16S C19S 2(2) . .
C13S C14S C16S C17S 0(4) . .
C15S C14S C16S C17S 178(5) . .
C20S C14S C16S C17S 2(3) 2_576 .
C21S C14S C16S C17S 0(2) 2_576 .
C19S C14S C16S C17S 1(3) 2_576 .
C13S C14S C16S C15S -178(5) . .
C20S C14S C16S C15S -176(4) 2_576 .
C21S C14S C16S C15S -178(4) 2_576 .
C19S C14S C16S C15S -177(4) 2_576 .
C13S C14S C16S C21S 0(3) . 2_576
C15S C14S C16S C21S 178(4) . 2_576
C20S C14S C16S C21S 1.4(17) 2_576 2_576
C19S C14S C16S C21S 0.8(16) 2_576 2_576
C13S C14S C16S C18S 1(3) . .
C15S C14S C16S C18S 179(4) . .
C20S C14S C16S C18S 2.5(19) 2_576 .
C21S C14S C16S C18S 1.1(16) 2_576 .
C19S C14S C16S C18S 2.0(17) 2_576 .
C13S C14S C16S C20S -2(2) . 2_576
C15S C14S C16S C20S 176(4) . 2_576
C21S C14S C16S C20S -1.4(17) 2_576 2_576
C19S C14S C16S C20S -0.6(10) 2_576 2_576
C13S C14S C16S C19S 2(3) . .
C15S C14S C16S C19S -180(4) . .
C20S C14S C16S C19S 3.9(18) 2_576 .
C21S C14S C16S C19S 2.5(16) 2_576 .
C19S C14S C16S C19S 3(2) 2_576 .
C15S C16S C17S C19S 98(56) . .
C21S C16S C17S C19S 97(57) 2_576 .
C18S C16S C17S C19S 86(65) . .
C14S C16S C17S C19S 96(56) . .
C20S C16S C17S C19S 97(57) 2_576 .
C15S C16S C17S C21S 1(6) . 2_576
C18S C16S C17S C21S -11(35) . 2_576
C14S C16S C17S C21S 0(2) . 2_576
C20S C16S C17S C21S 0.8(13) 2_576 2_576
C19S C16S C17S C21S -97(57) . 2_576
C15S C16S C17S C20S 4(9) . .
C21S C16S C17S C20S 3(4) 2_576 .
C18S C16S C17S C20S -8(32) . .
C14S C16S C17S C20S 3(5) . .
C20S C16S C17S C20S 4(4) 2_576 .
C19S C16S C17S C20S -93(57) . .
C21S C16S C17S C15S -1(6) 2_576 .
C18S C16S C17S C15S -12(39) . .
C14S C16S C17S C15S -1(4) . .
C20S C16S C17S C15S 0(6) 2_576 .
C19S C16S C17S C15S -98(56) . .
C15S C16S C17S C20S 0(6) . 2_576
C21S C16S C17S C20S -0.8(13) 2_576 2_576
C18S C16S C17S C20S -12(35) . 2_576
C14S C16S C17S C20S -1.2(19) . 2_576
C19S C16S C17S C20S -97(57) . 2_576
C15S C16S C17S C21S 2(7) . .
C21S C16S C17S C21S 1(2) 2_576 .
C18S C16S C17S C21S -10(33) . .
C14S C16S C17S C21S 0(4) . .
C20S C16S C17S C21S 2(2) 2_576 .
C19S C16S C17S C21S -96(57) . .
C14S C15S C17S C16S 178(7) . .
C21S C15S C17S C16S 179(7) 2_576 .
C20S C15S C17S C16S 180(6) 2_576 .
C13S C15S C17S C16S 178(6) . .
C18S C15S C17S C16S 176(13) . .
C16S C15S C17S C19S -169(10) . .
C14S C15S C17S C19S 9(7) . .
C21S C15S C17S C19S 10(6) 2_576 .
C20S C15S C17S C19S 11(6) 2_576 .
C13S C15S C17S C19S 9(6) . .
C18S C15S C17S C19S 7(8) . .
C16S C15S C17S C21S -179(7) . 2_576
C14S C15S C17S C21S -1(2) . 2_576
C20S C15S C17S C21S 1.0(16) 2_576 2_576
C13S C15S C17S C21S -0.6(16) . 2_576
C18S C15S C17S C21S -3(8) . 2_576
C16S C15S C17S C20S -177(7) . .
C14S C15S C17S C20S 1(3) . .
C21S C15S C17S C20S 1.9(16) 2_576 .
C20S C15S C17S C20S 2.9(18) 2_576 .
C13S C15S C17S C20S 1.3(18) . .
C18S C15S C17S C20S -1(8) . .
C16S C15S C17S C20S -180(6) . 2_576
C14S C15S C17S C20S -2.1(18) . 2_576
C21S C15S C17S C20S -1.0(16) 2_576 2_576
C13S C15S C17S C20S -1.6(9) . 2_576
C18S C15S C17S C20S -4(9) . 2_576
C16S C15S C17S C21S -178(6) . .
C14S C15S C17S C21S -1(2) . .
C21S C15S C17S C21S 0.4(18) 2_576 .
C20S C15S C17S C21S 1.4(9) 2_576 .
C13S C15S C17S C21S -0.2(12) . .
C18S C15S C17S C21S -2(8) . .
C17S C16S C18S C20S 171(36) . .
C15S C16S C18S C20S 2(5) . .
C21S C16S C18S C20S 2(3) 2_576 .
C14S C16S C18S C20S 1(3) . .
C20S C16S C18S C20S 3(3) 2_576 .
C19S C16S C18S C20S -159(21) . .
C17S C16S C18S C21S 169(35) . 2_576
C15S C16S C18S C21S 0(3) . 2_576
C14S C16S C18S C21S -1.0(15) . 2_576
C20S C16S C18S C21S 0.6(13) 2_576 2_576
C19S C16S C18S C21S -162(19) . 2_576
C17S C16S C18S C21S 169(35) . .
C15S C16S C18S C21S 0(4) . .
C21S C16S C18S C21S 0(2) 2_576 .
C14S C16S C18S C21S -1(2) . .
C20S C16S C18S C21S 1.1(12) 2_576 .
C19S C16S C18S C21S -161(20) . .
C17S C16S C18S C13S 167(37) . 2_576
C15S C16S C18S C13S -2(8) . 2_576
C21S C16S C18S C13S -2(6) 2_576 2_576
C14S C16S C18S C13S -3(6) . 2_576
C20S C16S C18S C13S -1(5) 2_576 2_576
C19S C16S C18S C13S -163(23) . 2_576
C17S C16S C18S C15S 169(36) . .
C21S C16S C18S C15S 0(3) 2_576 .
C14S C16S C18S C15S -1(3) . .
C20S C16S C18S C15S 1(4) 2_576 .
C19S C16S C18S C15S -161(18) . .
C16S C15S C18S C20S -178(4) . .
C14S C15S C18S C20S 0(3) . .
C21S C15S C18S C20S 2.1(19) 2_576 .
C20S C15S C18S C20S 2.8(19) 2_576 .
C13S C15S C18S C20S 1.0(18) . .
C17S C15S C18S C20S 179(10) . .
C14S C15S C18S C16S 179(5) . .
C21S C15S C18S C16S -180(5) 2_576 .
C20S C15S C18S C16S -179(4) 2_576 .
C13S C15S C18S C16S 179(4) . .
C17S C15S C18S C16S -3(9) . .
C16S C15S C18S C21S 180(5) . 2_576
C14S C15S C18S C21S -2(2) . 2_576
C20S C15S C18S C21S 0.7(17) 2_576 2_576
C13S C15S C18S C21S -1.0(17) . 2_576
C17S C15S C18S C21S 177(10) . 2_576
C16S C15S C18S C21S -180(4) . .
C14S C15S C18S C21S -1(2) . .
C21S C15S C18S C21S 1(2) 2_576 .
C20S C15S C18S C21S 1.2(9) 2_576 .
C13S C15S C18S C21S -0.5(12) . .
C17S C15S C18S C21S 177(9) . .
C16S C15S C18S C13S 179(5) . 2_576
C14S C15S C18S C13S -3(3) . 2_576
C21S C15S C18S C13S -1(3) 2_576 2_576
C20S C15S C18S C13S 0(2) 2_576 2_576
C13S C15S C18S C13S -2(3) . 2_576
C17S C15S C18S C13S 176(11) . 2_576
C16S C17S C19S C20S -98(57) . .
C21S C17S C19S C20S -3(3) 2_576 .
C15S C17S C19S C20S -11(7) . .
C20S C17S C19S C20S -1(3) 2_576 .
C21S C17S C19S C20S -0.1(15) . .
C16S C17S C19S C13S -105(56) . 2_576
C21S C17S C19S C13S -10(4) 2_576 2_576
C20S C17S C19S C13S -8(3) . 2_576
C15S C17S C19S C13S -18(9) . 2_576
C20S C17S C19S C13S -9(4) 2_576 2_576
C21S C17S C19S C13S -8(3) . 2_576
C16S C17S C19S C21S -97(57) . .
C21S C17S C19S C21S -2(2) 2_576 .
C20S C17S C19S C21S 0.1(15) . .
C15S C17S C19S C21S -11(6) . .
C20S C17S C19S C21S -1.3(13) 2_576 .
C21S C17S C19S C16S 95(57) 2_576 .
C20S C17S C19S C16S 98(57) . .
C15S C17S C19S C16S 87(57) . .
C20S C17S C19S C16S 96(57) 2_576 .
C21S C17S C19S C16S 97(57) . .
C16S C17S C19S C21S -95(57) . 2_576
C20S C17S C19S C21S 3(3) . 2_576
C15S C17S C19S C21S -8(5) . 2_576
C20S C17S C19S C21S 1.1(13) 2_576 2_576
C21S C17S C19S C21S 2(2) . 2_576
C16S C17S C19S C14S -101(56) . 2_576
C21S C17S C19S C14S -6(3) 2_576 2_576
C20S C17S C19S C14S -3.5(13) . 2_576
C15S C17S C19S C14S -14(7) . 2_576
C20S C17S C19S C14S -5(3) 2_576 2_576
C21S C17S C19S C14S -3.6(16) . 2_576
C17S C16S C19S C20S 83(57) . .
C15S C16S C19S C20S -3(5) . .
C21S C16S C19S C20S 0(2) 2_576 .
C18S C16S C19S C20S 18(18) . .
C14S C16S C19S C20S -2(3) . .
C20S C16S C19S C20S 0(2) 2_576 .
C15S C16S C19S C17S -85(57) . .
C21S C16S C19S C17S -83(57) 2_576 .
C18S C16S C19S C17S -65(60) . .
C14S C16S C19S C17S -85(57) . .
C20S C16S C19S C17S -83(57) 2_576 .
C17S C16S C19S C13S 77(57) . 2_576
C15S C16S C19S C13S -8(6) . 2_576
C21S C16S C19S C13S -6(3) 2_576 2_576
C18S C16S C19S C13S 12(17) . 2_576
C14S C16S C19S C13S -8(4) . 2_576
C20S C16S C19S C13S -6(3) 2_576 2_576
C17S C16S C19S C21S 83(57) . .
C15S C16S C19S C21S -3(4) . .
C21S C16S C19S C21S -0.3(19) 2_576 .
C18S C16S C19S C21S 18(19) . .
C14S C16S C19S C21S -2.6(18) . .
C20S C16S C19S C21S 0.0(11) 2_576 .
C17S C16S C19S C21S 83(56) . 2_576
C15S C16S C19S C21S -3(4) . 2_576
C18S C16S C19S C21S 18(19) . 2_576
C14S C16S C19S C21S -2.3(14) . 2_576
C20S C16S C19S C21S 0.3(13) 2_576 2_576
C17S C16S C19S C14S 80(57) . 2_576
C15S C16S C19S C14S -5(5) . 2_576
C21S C16S C19S C14S -3(2) 2_576 2_576
C18S C16S C19S C14S 15(18) . 2_576
C14S C16S C19S C14S -5(3) . 2_576
C20S C16S C19S C14S -2(2) 2_576 2_576
C17S C19S C20S C13S -174.7(18) . 2_576
C21S C19S C20S C13S -175(5) . 2_576
C16S C19S C20S C13S -175.9(16) . 2_576
C21S C19S C20S C13S -175.9(16) 2_576 2_576
C14S C19S C20S C13S 0.3(19) 2_576 2_576
C17S C19S C20S C21S 0(5) . .
C13S C19S C20S C21S 175(5) 2_576 .
C16S C19S C20S C21S -1(5) . .
C21S C19S C20S C21S -1(4) 2_576 .
C14S C19S C20S C21S 175(6) 2_576 .
C17S C19S C20S C18S -1(3) . .
C13S C19S C20S C18S 173(4) 2_576 .
C21S C19S C20S C18S -2(6) . .
C16S C19S C20S C18S -3(3) . .
C21S C19S C20S C18S -3(3) 2_576 .
C14S C19S C20S C18S 174(3) 2_576 .
C17S C19S C20S C14S -175.0(19) . 2_576
C13S C19S C20S C14S -0.3(19) 2_576 2_576
C21S C19S C20S C14S -175(6) . 2_576
C16S C19S C20S C14S -176.3(18) . 2_576
C21S C19S C20S C14S -176(2) 2_576 2_576
C13S C19S C20S C17S 174.7(18) 2_576 .
C21S C19S C20S C17S 0(5) . .
C16S C19S C20S C17S -1.3(11) . .
C21S C19S C20S C17S -1.3(13) 2_576 .
C14S C19S C20S C17S 175.0(19) 2_576 .
C17S C19S C20S C15S -174(8) . 2_576
C13S C19S C20S C15S 0(8) 2_576 2_576
C21S C19S C20S C15S -175(12) . 2_576
C16S C19S C20S C15S -176(8) . 2_576
C21S C19S C20S C15S -176(9) 2_576 2_576
C14S C19S C20S C15S 1(7) 2_576 2_576
C17S C19S C20S C16S 0(7) . 2_576
C13S C19S C20S C16S 175(7) 2_576 2_576
C21S C19S C20S C16S 0(4) . 2_576
C16S C19S C20S C16S -1(7) . 2_576
C21S C19S C20S C16S -1(6) 2_576 2_576
C14S C19S C20S C16S 175(8) 2_576 2_576
C17S C19S C20S C21S 1.3(13) . 2_576
C13S C19S C20S C21S 175.9(16) 2_576 2_576
C21S C19S C20S C21S 1(4) . 2_576
C16S C19S C20S C21S 0.0(11) . 2_576
C14S C19S C20S C21S 176(2) 2_576 2_576
C17S C19S C20S C17S 2(3) . 2_576
C13S C19S C20S C17S 177(3) 2_576 2_576
C21S C19S C20S C17S 1(2) . 2_576
C16S C19S C20S C17S 1(3) . 2_576
C21S C19S C20S C17S 1(2) 2_576 2_576
C14S C19S C20S C17S 177(4) 2_576 2_576
C16S C18S C20S C13S -178(2) . 2_576
C21S C18S C20S C13S -176.0(19) 2_576 2_576
C21S C18S C20S C13S -174(4) . 2_576
C15S C18S C20S C13S -177.1(17) . 2_576
C16S C18S C20S C21S -4(3) . .
C21S C18S C20S C21S -2(3) 2_576 .
C13S C18S C20S C21S 174(4) 2_576 .
C15S C18S C20S C21S -3(3) . .
C16S C18S C20S C19S 175(5) . .
C21S C18S C20S C19S 176(4) 2_576 .
C21S C18S C20S C19S 179(4) . .
C13S C18S C20S C19S -8(4) 2_576 .
C15S C18S C20S C19S 175(4) . .
C16S C18S C20S C14S -173(3) . 2_576
C21S C18S C20S C14S -172(4) 2_576 2_576
C21S C18S C20S C14S -170(6) . 2_576
C13S C18S C20S C14S 4(3) 2_576 2_576
C15S C18S C20S C14S -173(4) . 2_576
C16S C18S C20S C17S -1(4) . .
C21S C18S C20S C17S 1(5) 2_576 .
C21S C18S C20S C17S 3(6) . .
C13S C18S C20S C17S 177(5) 2_576 .
C15S C18S C20S C17S -1(5) . .
C16S C18S C20S C15S -12(8) . 2_576
C21S C18S C20S C15S -10(7) 2_576 2_576
C21S C18S C20S C15S -8(6) . 2_576
C13S C18S C20S C15S 166(8) 2_576 2_576
C15S C18S C20S C15S -11(8) . 2_576
C16S C18S C20S C16S -4(4) . 2_576
C21S C18S C20S C16S -3(2) 2_576 2_576
C21S C18S C20S C16S -0.4(15) . 2_576
C13S C18S C20S C16S 173(3) 2_576 2_576
C15S C18S C20S C16S -4(3) . 2_576
C16S C18S C20S C21S -1.6(17) . 2_576
C21S C18S C20S C21S 2(3) . 2_576
C13S C18S C20S C21S 176.0(19) 2_576 2_576
C15S C18S C20S C21S -1.0(9) . 2_576
C16S C18S C20S C17S -3(3) . 2_576
C21S C18S C20S C17S -1.1(18) 2_576 2_576
C21S C18S C20S C17S 1.1(15) . 2_576
C13S C18S C20S C17S 175(3) 2_576 2_576
C15S C18S C20S C17S -2(2) . 2_576
C16S C17S C20S C13S -178(4) . 2_576
C19S C17S C20S C13S 7(2) . 2_576
C21S C17S C20S C13S -175(2) 2_576 2_576
C15S C17S C20S C13S -177(2) . 2_576
C20S C17S C20S C13S -174(3) 2_576 2_576
C21S C17S C20S C13S -173(4) . 2_576
C16S C17S C20S C21S -5(4) . .
C19S C17S C20S C21S -180(3) . .
C21S C17S C20S C21S -2(3) 2_576 .
C15S C17S C20S C21S -3(3) . .
C20S C17S C20S C21S -1.0(14) 2_576 .
C16S C17S C20S C19S 175(4) . .
C21S C17S C20S C19S 178(2) 2_576 .
C15S C17S C20S C19S 176(2) . .
C20S C17S C20S C19S 179(2) 2_576 .
C21S C17S C20S C19S 180(3) . .
C16S C17S C20S C18S 178(9) . .
C19S C17S C20S C18S 3(6) . .
C21S C17S C20S C18S -179(6) 2_576 .
C15S C17S C20S C18S 179(6) . .
C20S C17S C20S C18S -178(6) 2_576 .
C21S C17S C20S C18S -177(6) . .
C16S C17S C20S C14S -168(7) . 2_576
C19S C17S C20S C14S 17(7) . 2_576
C21S C17S C20S C14S -165(7) 2_576 2_576
C15S C17S C20S C14S -166(7) . 2_576
C20S C17S C20S C14S -164(7) 2_576 2_576
C21S C17S C20S C14S -163(8) . 2_576
C16S C17S C20S C15S -8(6) . 2_576
C19S C17S C20S C15S 177(4) . 2_576
C21S C17S C20S C15S -5(4) 2_576 2_576
C15S C17S C20S C15S -7(4) . 2_576
C20S C17S C20S C15S -4(3) 2_576 2_576
C21S C17S C20S C15S -3(2) . 2_576
C16S C17S C20S C16S -5(5) . 2_576
C19S C17S C20S C16S -180(3) . 2_576
C21S C17S C20S C16S -2(2) 2_576 2_576
C15S C17S C20S C16S -3(2) . 2_576
C20S C17S C20S C16S -1.1(11) 2_576 2_576
C21S C17S C20S C16S -0.1(14) . 2_576
C16S C17S C20S C21S -3(3) . 2_576
C19S C17S C20S C21S -178(2) . 2_576
C15S C17S C20S C21S -1.4(12) . 2_576
C20S C17S C20S C21S 0.9(12) 2_576 2_576
C21S C17S C20S C21S 2(3) . 2_576
C16S C17S C20S C17S -4(4) . 2_576
C19S C17S C20S C17S -179(2) . 2_576
C21S C17S C20S C17S -0.9(12) 2_576 2_576
C15S C17S C20S C17S -2.3(14) . 2_576
C20S C17S C20S C17S 0.000(1) 2_576 2_576
C21S C17S C20S C17S 1.0(14) . 2_576
C13S C20S C21S C16S -6(6) 2_576 2_576
C19S C20S C21S C16S -180(3) . 2_576
C18S C20S C21S C16S -179(3) . 2_576
C14S C20S C21S C16S -4(4) 2_576 2_576
C17S C20S C21S C16S -180(3) . 2_576
C15S C20S C21S C16S -1(3) 2_576 2_576
C21S C20S C21S C16S 179(4) 2_576 2_576
C17S C20S C21S C16S 170(17) 2_576 2_576
C13S C20S C21S C17S -176(12) 2_576 2_576
C19S C20S C21S C17S 10(17) . 2_576
C18S C20S C21S C17S 11(14) . 2_576
C14S C20S C21S C17S -173(13) 2_576 2_576
C17S C20S C21S C17S 11(14) . 2_576
C15S C20S C21S C17S -171(14) 2_576 2_576
C16S C20S C21S C17S -170(17) 2_576 2_576
C21S C20S C21S C17S 10(13) 2_576 2_576
C13S C20S C21S C15S -5(3) 2_576 2_576
C19S C20S C21S C15S -179(4) . 2_576
C18S C20S C21S C15S -177.6(16) . 2_576
C14S C20S C21S C15S -2.0(16) 2_576 2_576
C17S C20S C21S C15S -178.2(12) . 2_576
C16S C20S C21S C15S 1(3) 2_576 2_576
C21S C20S C21S C15S -179.3(18) 2_576 2_576
C17S C20S C21S C15S 171(14) 2_576 2_576
C13S C20S C21S C18S 177(3) 2_576 2_576
C19S C20S C21S C18S 3(7) . 2_576
C18S C20S C21S C18S 4(5) . 2_576
C14S C20S C21S C18S 180(3) 2_576 2_576
C17S C20S C21S C18S 4(4) . 2_576
C15S C20S C21S C18S -178(4) 2_576 2_576
C16S C20S C21S C18S -177(7) 2_576 2_576
C21S C20S C21S C18S 2(3) 2_576 2_576
C17S C20S C21S C18S -7(11) 2_576 2_576
C13S C20S C21S C14S -3(2) 2_576 2_576
C19S C20S C21S C14S -176(5) . 2_576
C18S C20S C21S C14S -176(2) . 2_576
C17S C20S C21S C14S -176.2(18) . 2_576
C15S C20S C21S C14S 2.0(16) 2_576 2_576
C16S C20S C21S C14S 4(4) 2_576 2_576
C21S C20S C21S C14S -177.3(14) 2_576 2_576
C17S C20S C21S C14S 173(13) 2_576 2_576
C19S C20S C21S C13S -174(6) . 2_576
C18S C20S C21S C13S -173(4) . 2_576
C14S C20S C21S C13S 3(2) 2_576 2_576
C17S C20S C21S C13S -174(3) . 2_576
C15S C20S C21S C13S 5(3) 2_576 2_576
C16S C20S C21S C13S 6(6) 2_576 2_576
C21S C20S C21S C13S -175(3) 2_576 2_576
C17S C20S C21S C13S 176(12) 2_576 2_576
C13S C20S C21S C18S 173(4) 2_576 .
C19S C20S C21S C18S -1(3) . .
C14S C20S C21S C18S 176(2) 2_576 .
C17S C20S C21S C18S -0.6(14) . .
C15S C20S C21S C18S 177.6(16) 2_576 .
C16S C20S C21S C18S 179(3) 2_576 .
C21S C20S C21S C18S -2(2) 2_576 .
C17S C20S C21S C18S -11(15) 2_576 .
C13S C20S C21S C19S 174(6) 2_576 .
C18S C20S C21S C19S 1(3) . .
C14S C20S C21S C19S 176(5) 2_576 .
C17S C20S C21S C19S 0(3) . .
C15S C20S C21S C19S 179(4) 2_576 .
C16S C20S C21S C19S 180(3) 2_576 .
C21S C20S C21S C19S -1(4) 2_576 .
C17S C20S C21S C19S -10(17) 2_576 .
C13S C20S C21S C21S 175(3) 2_576 2_576
C19S C20S C21S C21S 1(4) . 2_576
C18S C20S C21S C21S 2(2) . 2_576
C14S C20S C21S C21S 177.3(14) 2_576 2_576
C17S C20S C21S C21S 1.1(15) . 2_576
C15S C20S C21S C21S 179.3(18) 2_576 2_576
C16S C20S C21S C21S -179(4) 2_576 2_576
C17S C20S C21S C21S -10(13) 2_576 2_576
C13S C20S C21S C19S 175(2) 2_576 2_576
C19S C20S C21S C19S 1(6) . 2_576
C18S C20S C21S C19S 2(4) . 2_576
C14S C20S C21S C19S 178(2) 2_576 2_576
C17S C20S C21S C19S 2(3) . 2_576
C15S C20S C21S C19S 180(3) 2_576 2_576
C16S C20S C21S C19S -179(6) 2_576 2_576
C21S C20S C21S C19S 0(2) 2_576 2_576
C17S C20S C21S C19S -9(11) 2_576 2_576
C13S C20S C21S C20S 175(3) 2_576 2_576
C19S C20S C21S C20S 1(4) . 2_576
C18S C20S C21S C20S 2(2) . 2_576
C14S C20S C21S C20S 177.3(14) 2_576 2_576
C17S C20S C21S C20S 1.1(15) . 2_576
C15S C20S C21S C20S 179.3(18) 2_576 2_576
C16S C20S C21S C20S -179(4) 2_576 2_576
C21S C20S C21S C20S 0.000(2) 2_576 2_576
C17S C20S C21S C20S -10(13) 2_576 2_576
C16S C18S C21S C20S 177(2) . .
C21S C18S C21S C20S 178(3) 2_576 .
C13S C18S C21S C20S -4(2) 2_576 .
C15S C18S C21S C20S 177(2) . .
C20S C18S C21S C16S 13(44) . 2_576
C16S C18S C21S C16S -170(44) . 2_576
C21S C18S C21S C16S -170(45) 2_576 2_576
C13S C18S C21S C16S 9(44) 2_576 2_576
C15S C18S C21S C16S -170(44) . 2_576
C20S C18S C21S C17S -177(4) . 2_576
C16S C18S C21S C17S 0(3) . 2_576
C21S C18S C21S C17S 0(2) 2_576 2_576
C13S C18S C21S C17S 179(3) 2_576 2_576
C15S C18S C21S C17S 0(3) . 2_576
C20S C18S C21S C15S 3(2) . 2_576
C16S C18S C21S C15S -179.7(17) . 2_576
C21S C18S C21S C15S -179(2) 2_576 2_576
C13S C18S C21S C15S -0.4(16) 2_576 2_576
C15S C18S C21S C15S -179.6(14) . 2_576
C20S C18S C21S C18S -178(3) . 2_576
C16S C18S C21S C18S -0.3(15) . 2_576
C21S C18S C21S C18S 0.000(3) 2_576 2_576
C13S C18S C21S C18S 178.9(16) 2_576 2_576
C15S C18S C21S C18S -0.3(11) . 2_576
C20S C18S C21S C14S 4(2) . 2_576
C16S C18S C21S C14S -179.2(13) . 2_576
C21S C18S C21S C14S -178.9(17) 2_576 2_576
C13S C18S C21S C14S 0.0(11) 2_576 2_576
C15S C18S C21S C14S -179.2(11) . 2_576
C20S C18S C21S C13S 4(2) . 2_576
C16S C18S C21S C13S -179.3(14) . 2_576
C21S C18S C21S C13S -178.9(16) 2_576 2_576
C15S C18S C21S C13S -179.2(11) . 2_576
C20S C18S C21S C19S -1(4) . .
C16S C18S C21S C19S 176(4) . .
C21S C18S C21S C19S 177(4) 2_576 .
C13S C18S C21S C19S -5(3) 2_576 .
C15S C18S C21S C19S 176(4) . .
C20S C18S C21S C21S -178(3) . 2_576
C16S C18S C21S C21S -0.3(15) . 2_576
C13S C18S C21S C21S 178.9(16) 2_576 2_576
C15S C18S C21S C21S -0.3(11) . 2_576
C20S C18S C21S C19S -179(3) . 2_576
C16S C18S C21S C19S -1.4(18) . 2_576
C21S C18S C21S C19S -1.0(11) 2_576 2_576
C13S C18S C21S C19S 177.9(13) 2_576 2_576
C15S C18S C21S C19S -1.3(13) . 2_576
C20S C18S C21S C20S -178(2) . 2_576
C16S C18S C21S C20S -1.1(12) . 2_576
C21S C18S C21S C20S -0.7(9) 2_576 2_576
C13S C18S C21S C20S 178.2(11) 2_576 2_576
C15S C18S C21S C20S -1.0(8) . 2_576
C17S C19S C21S C20S -180(5) . .
C13S C19S C21S C20S -4(4) 2_576 .
C16S C19S C21S C20S 179(4) . .
C21S C19S C21S C20S 179(5) 2_576 .
C14S C19S C21S C20S -3(4) 2_576 .
C20S C19S C21S C16S 0(6) . 2_576
C17S C19S C21S C16S -180(6) . 2_576
C13S C19S C21S C16S -4(6) 2_576 2_576
C16S C19S C21S C16S 179(5) . 2_576
C21S C19S C21S C16S 179(7) 2_576 2_576
C14S C19S C21S C16S -3(6) 2_576 2_576
C20S C19S C21S C17S -176(6) . 2_576
C17S C19S C21S C17S 4(4) . 2_576
C13S C19S C21S C17S 180(4) 2_576 2_576
C16S C19S C21S C17S 3(3) . 2_576
C21S C19S C21S C17S 3(3) 2_576 2_576
C14S C19S C21S C17S -179(4) 2_576 2_576
C20S C19S C21S C15S 2(4) . 2_576
C17S C19S C21S C15S -177.9(15) . 2_576
C13S C19S C21S C15S -2.2(14) 2_576 2_576
C16S C19S C21S C15S -179.2(14) . 2_576
C21S C19S C21S C15S -179(2) 2_576 2_576
C14S C19S C21S C15S -1.4(13) 2_576 2_576
C20S C19S C21S C18S -178(5) . 2_576
C17S C19S C21S C18S 3(2) . 2_576
C13S C19S C21S C18S 178.5(19) 2_576 2_576
C16S C19S C21S C18S 2(2) . 2_576
C21S C19S C21S C18S 1.4(15) 2_576 2_576
C14S C19S C21S C18S 179(2) 2_576 2_576
C20S C19S C21S C14S 3(4) . 2_576
C17S C19S C21S C14S -176.6(15) . 2_576
C13S C19S C21S C14S -0.8(12) 2_576 2_576
C16S C19S C21S C14S -177.8(12) . 2_576
C21S C19S C21S C14S -177.9(16) 2_576 2_576
C20S C19S C21S C13S 4(4) . 2_576
C17S C19S C21S C13S -175.8(17) . 2_576
C16S C19S C21S C13S -177.0(14) . 2_576
C21S C19S C21S C13S -177.1(16) 2_576 2_576
C14S C19S C21S C13S 0.8(12) 2_576 2_576
C20S C19S C21S C18S 178(6) . .
C17S C19S C21S C18S -1(3) . .
C13S C19S C21S C18S 174(4) 2_576 .
C16S C19S C21S C18S -3(3) . .
C21S C19S C21S C18S -3(3) 2_576 .
C14S C19S C21S C18S 175(4) 2_576 .
C20S C19S C21S C21S -179(5) . 2_576
C17S C19S C21S C21S 1.4(12) . 2_576
C13S C19S C21S C21S 177.1(16) 2_576 2_576
C16S C19S C21S C21S 0.2(11) . 2_576
C14S C19S C21S C21S 177.9(16) 2_576 2_576
C20S C19S C21S C19S -179(5) . 2_576
C17S C19S C21S C19S 1.4(12) . 2_576
C13S C19S C21S C19S 177.1(16) 2_576 2_576
C16S C19S C21S C19S 0.2(11) . 2_576
C21S C19S C21S C19S 0.000(2) 2_576 2_576
C14S C19S C21S C19S 177.9(16) 2_576 2_576
C20S C19S C21S C20S -179(4) . 2_576
C17S C19S C21S C20S 1.2(13) . 2_576
C13S C19S C21S C20S 177.0(12) 2_576 2_576
C16S C19S C21S C20S 0.0(10) . 2_576
C21S C19S C21S C20S -0.2(8) 2_576 2_576
C14S C19S C21S C20S 177.8(12) 2_576 2_576
